data_1571651
loop_
_publ_author_name
'Sun, Haoran'
'Jimbo, Atsuhiro'
'Li, Chifeng'
'Yonesato, Kentaro'
'Yamaguchi, Kazuya'
'Suzuki, Kosuke'

_publ_section_title
;
 Self-assembled molecular hybrids comprising lacunary polyoxometalates and
 multidentate imidazole ligands.
;
_journal_issue 24
_journal_name_full 'Chemical science'
_journal_page_first 9281
_journal_page_last 9286
_journal_paper_doi 10.1039/d4sc02384f
_journal_volume 15
_journal_year 2024
_chemical_formula_moiety 'C36 H30 Mo18 N12 O62 P2, 3(C16 H36 N), 4(C2 H4 Cl2)'
_chemical_formula_sum 'C92 H154 Cl8 Mo18 N15 O62 P2'
_chemical_formula_weight 4534.75
_space_group_crystal_system monoclinic
_space_group_IT_number 14
_space_group_name_Hall '-P 2yn'
_space_group_name_H-M_alt 'P 1 21/n 1'
_atom_sites_solution_hydrogens geom
_audit_creation_date 2024-02-20
_audit_creation_method 'Olex2 1.5'
_audit_update_record
;
2024-04-03 deposited with the CCDC.	2024-05-16 downloaded from the CCDC.
;
_cell_angle_alpha 90
_cell_angle_beta 100.6111(13)
_cell_angle_gamma 90
_cell_formula_units_Z 4
_cell_length_a 27.1448(3)
_cell_length_b 27.3825(3)
_cell_length_c 29.9056(5)
_cell_measurement_reflns_used 36664
_cell_measurement_temperature 100.00
_cell_measurement_theta_max 14.9900
_cell_measurement_theta_min 0.6970
_cell_volume 21848.5(5)
_computing_cell_refinement 'CrysAlisPro 1.171.42.49 (Rigaku OD, 2022)'
_computing_data_collection 'RAPID AUTO (Rigaku OD)'
_computing_data_reduction 'CrysAlisPro 1.171.42.49 (Rigaku OD, 2022)'
_computing_molecular_graphics 'Olex2 1.5 (Dolomanov et al., 2009)'
_computing_structure_refinement 'SHELXL 2018/3 (Sheldrick, 2015)'
_computing_structure_solution 'SHELXL 2018/2 (Sheldrick, 2015)'
_diffrn_ambient_temperature 100.00
_diffrn_detector 'PILATUS3 X CdTe 1M'
_diffrn_detector_area_resol_mean 5.8140
_diffrn_measured_fraction_theta_full 0.999
_diffrn_measured_fraction_theta_max 0.999
_diffrn_measurement_details
;
List of Runs (angles in degrees, time in seconds):

  # Type    Start    End  Width  t~exp~   \w     \q     \k     \f   Frames
#--------------------------------------------------------------------------
  1  \w      0.00 180.00   0.50    1.00    --    0.00  45.00   0.00  360
  2  \w      0.00 180.00   0.50    1.00    --    0.00  45.00 -90.00  360
;
_diffrn_measurement_device 'SPring-8 BL02B1'
_diffrn_measurement_device_type Synchrotron
_diffrn_measurement_method '\w scans'
_diffrn_orient_matrix_type 'CrysAlisPro convention (1999,Acta A55,543-557)'
_diffrn_orient_matrix_UB_11 -0.0110553000
_diffrn_orient_matrix_UB_12 -0.0044720000
_diffrn_orient_matrix_UB_13 0.0069895000
_diffrn_orient_matrix_UB_21 0.0010397000
_diffrn_orient_matrix_UB_22 0.0132354000
_diffrn_orient_matrix_UB_23 0.0068176000
_diffrn_orient_matrix_UB_31 -0.0108535000
_diffrn_orient_matrix_UB_32 0.0058030000
_diffrn_orient_matrix_UB_33 -0.0101497000
_diffrn_radiation_monochromator Si(311)
_diffrn_radiation_probe x-ray
_diffrn_radiation_type synchrotron
_diffrn_radiation_wavelength 0.4142
_diffrn_reflns_av_R_equivalents 0.0907
_diffrn_reflns_av_unetI/netI 0.0523
_diffrn_reflns_Laue_measured_fraction_full 0.999
_diffrn_reflns_Laue_measured_fraction_max 0.999
_diffrn_reflns_limit_h_max 33
_diffrn_reflns_limit_h_min -33
_diffrn_reflns_limit_k_max 34
_diffrn_reflns_limit_k_min -34
_diffrn_reflns_limit_l_max 37
_diffrn_reflns_limit_l_min -37
_diffrn_reflns_number 302178
_diffrn_reflns_point_group_measured_fraction_full 0.999
_diffrn_reflns_point_group_measured_fraction_max 0.999
_diffrn_reflns_theta_full 14.390
_diffrn_reflns_theta_max 15.003
_diffrn_reflns_theta_min 0.653
_diffrn_source synchrotron
_exptl_absorpt_coefficient_mu 1.526
_exptl_absorpt_correction_T_max 1.00000
_exptl_absorpt_correction_T_min 0.79018
_exptl_absorpt_correction_type multi-scan
_exptl_absorpt_process_details
;
CrysAlisPro 1.171.42.49 (Rigaku Oxford Diffraction, 2022)
Empirical absorption correction using spherical harmonics,
implemented in SCALE3 ABSPACK scaling algorithm.
;
_exptl_crystal_colour colourless
_exptl_crystal_density_diffrn 1.379
_exptl_crystal_density_method 'Not measured'
_exptl_crystal_description block
_exptl_crystal_F_000 8916
_exptl_crystal_size_max 0.05
_exptl_crystal_size_mid 0.04
_exptl_crystal_size_min 0.04
_refine_diff_density_max 2.121
_refine_diff_density_min -1.062
_refine_diff_density_rms 0.133
_refine_ls_extinction_method none
_refine_ls_goodness_of_fit_ref 1.033
_refine_ls_hydrogen_treatment constr
_refine_ls_matrix_type full
_refine_ls_number_parameters 1933
_refine_ls_number_reflns 44637
_refine_ls_number_restraints 741
_refine_ls_restrained_S_all 1.056
_refine_ls_R_factor_all 0.0879
_refine_ls_R_factor_gt 0.0645
_refine_ls_shift/su_max 0.001
_refine_ls_shift/su_mean 0.000
_refine_ls_structure_factor_coef Fsqd
_refine_ls_weighting_details 'w=1/[\s^2^(Fo^2^)+(0.1011P)^2^+58.3815P] where P=(Fo^2^+2Fc^2^)/3'
_refine_ls_weighting_scheme calc
_refine_ls_wR_factor_gt 0.1795
_refine_ls_wR_factor_ref 0.1922
_reflns_Friedel_coverage 0.000
_reflns_number_gt 31641
_reflns_number_total 44637
_reflns_threshold_expression 'I > 2\s(I)'
_cod_data_source_file d4sc02384f2.cif
_cod_data_source_block Compound_II
_cod_depositor_comments 'Adding full bibliography for 1571650--1571653.cif.'
_cod_database_code 1571651
_shelx_space_group_comment
;
The symmetry employed for this shelxl refinement is uniquely defined
by the following loop, which should always be used as a source of
symmetry information in preference to the above space-group names.
They are only intended as comments.
;
_shelx_estimated_absorpt_t_max 0.941
_shelx_estimated_absorpt_t_min 0.928
_platon_squeeze_void_probe_radius 1.20
_olex2_submission_special_instructions 'No special instructions were received'
_oxdiff_exptl_absorpt_empirical_details
;
Empirical correction (ABSPACK) includes:
- Absorption correction using spherical harmonics
- Frame scaling
- Detector area scaling
- B-factor correction
;
_oxdiff_exptl_absorpt_empirical_full_max 1.278
_oxdiff_exptl_absorpt_empirical_full_min 0.845

loop_
_space_group_symop_operation_xyz
'x, y, z'
'-x+1/2, y+1/2, -z+1/2'
'-x, -y, -z'
'x-1/2, -y-1/2, z-1/2'

loop_
_atom_site_label
_atom_site_type_symbol
_atom_site_fract_x
_atom_site_fract_y
_atom_site_fract_z
_atom_site_U_iso_or_equiv
_atom_site_adp_type
_atom_site_occupancy
_atom_site_site_symmetry_order
_atom_site_calc_flag
_atom_site_refinement_flags_posn
_atom_site_refinement_flags_adp
_atom_site_refinement_flags_occupancy
_atom_site_disorder_assembly
_atom_site_disorder_group
P1 P 0.40063(6) 0.35112(6) 0.61361(6) 0.0378(4) Uani 1 1 d . . . . .
P2 P 0.15760(7) 0.73122(7) 0.40951(7) 0.0447(4) Uani 1 1 d . . . . .
Mo1 Mo 0.51063(2) 0.41793(2) 0.64628(2) 0.04319(13) Uani 1 1 d . . . . .
Mo2 Mo 0.48442(2) 0.37464(2) 0.53922(2) 0.03741(12) Uani 1 1 d . . . . .
Mo3 Mo 0.38218(2) 0.28418(2) 0.51333(2) 0.04153(13) Uani 1 1 d . . . . .
Mo4 Mo 0.28655(2) 0.29302(2) 0.56971(2) 0.04762(15) Uani 1 1 d . . . . .
Mo5 Mo 0.31494(2) 0.34207(2) 0.68686(2) 0.05123(15) Uani 1 1 d . . . . .
Mo6 Mo 0.40614(2) 0.42651(2) 0.70964(2) 0.04857(15) Uani 1 1 d . . . . .
Mo7A Mo 0.48551(3) 0.30942(3) 0.71055(2) 0.04934(19) Uani 0.8657(14) 1 d D . P A 1
Mo8A Mo 0.48492(2) 0.25455(2) 0.60838(2) 0.04435(18) Uani 0.8657(14) 1 d D . P A 1
Mo9A Mo 0.38845(3) 0.23578(2) 0.66429(3) 0.0508(2) Uani 0.8657(14) 1 d D . P A 1
Mo7B Mo 0.51641(16) 0.28329(16) 0.63667(17) 0.0514(13) Uani 0.1343(14) 1 d D U P A 2
Mo8B Mo 0.40636(19) 0.21981(16) 0.61844(16) 0.0529(13) Uani 0.1343(14) 1 d D U P A 2
Mo9B Mo 0.44050(19) 0.2863(2) 0.71572(16) 0.0576(14) Uani 0.1343(14) 1 d D U P A 2
Mo11 Mo 0.17032(3) 0.79060(2) 0.51225(2) 0.05610(16) Uani 1 1 d . . . . .
Mo12 Mo 0.07810(2) 0.70754(3) 0.48847(3) 0.06314(19) Uani 1 1 d . . . . .
Mo13 Mo 0.05071(2) 0.66192(3) 0.36958(3) 0.0645(2) Uani 1 1 d . . . . .
Mo14 Mo 0.14768(2) 0.65561(2) 0.31412(2) 0.05367(16) Uani 1 1 d . . . . .
Mo15 Mo 0.24692(2) 0.74871(2) 0.34093(2) 0.04821(15) Uani 1 1 d . . . . .
Mo16 Mo 0.27406(2) 0.78970(2) 0.44799(2) 0.04852(15) Uani 1 1 d . . . . .
Mo17 Mo 0.14951(3) 0.86008(2) 0.40481(3) 0.05964(18) Uani 1 1 d . . . . .
Mo18 Mo 0.04120(3) 0.79412(3) 0.38518(3) 0.0694(2) Uani 1 1 d . . . . .
Mo19 Mo 0.11834(3) 0.79480(2) 0.30720(3) 0.06132(18) Uani 1 1 d . . . . .
O1 O 0.45842(16) 0.42755(16) 0.51480(17) 0.0435(11) Uani 1 1 d . . . . .
O2 O 0.25811(17) 0.34109(18) 0.53824(18) 0.0493(12) Uani 1 1 d . . . . .
O3 O 0.3696(2) 0.47350(19) 0.68336(19) 0.0565(13) Uani 1 1 d . . . . .
O4 O 0.43944(15) 0.38446(15) 0.59749(16) 0.0391(10) Uani 1 1 d . . . . .
O5 O 0.36252(15) 0.33309(15) 0.57243(16) 0.0385(10) Uani 1 1 d . . . . .
O6 O 0.37346(17) 0.37798(16) 0.64662(16) 0.0433(11) Uani 1 1 d . . . . .
O7 O 0.42845(17) 0.30632(16) 0.63818(16) 0.0416(10) Uani 1 1 d . . . . .
O8 O 0.53001(16) 0.40357(16) 0.59044(16) 0.0431(11) Uani 1 1 d . . . . .
O9 O 0.43088(16) 0.33309(16) 0.51290(16) 0.0413(10) Uani 1 1 d . . . . .
O10 O 0.31918(17) 0.26310(16) 0.52350(18) 0.0475(12) Uani 1 1 d . . . . .
O11 O 0.28596(17) 0.32187(18) 0.62741(18) 0.0496(12) Uani 1 1 d . . . . .
O12 O 0.35226(19) 0.38745(19) 0.72623(18) 0.0518(12) Uani 1 1 d . . . . .
O13 O 0.46155(17) 0.43756(17) 0.67982(16) 0.0448(11) Uani 1 1 d . . . . .
O14 O 0.51918(18) 0.36018(18) 0.67411(19) 0.0555(13) Uani 1 1 d . . . . .
O15 O 0.50220(17) 0.30733(17) 0.58017(17) 0.0459(11) Uani 1 1 d . . . . .
O16 O 0.42196(19) 0.24876(17) 0.55558(17) 0.0500(12) Uani 1 1 d . . . . .
O17 O 0.33998(19) 0.24582(18) 0.61559(19) 0.0553(13) Uani 1 1 d . . . . .
O18 O 0.3547(2) 0.29049(19) 0.69673(18) 0.0553(13) Uani 1 1 d . . . . .
O19 O 0.44720(19) 0.35737(19) 0.72459(17) 0.0522(12) Uani 1 1 d . . . . .
O20A O 0.5168(2) 0.2671(2) 0.6659(2) 0.0501(13) Uani 0.8657(14) 1 d D . P A 1
O21A O 0.4372(3) 0.21072(19) 0.6365(2) 0.0509(13) Uani 0.8657(14) 1 d D . P A 1
O22A O 0.4449(2) 0.2575(3) 0.7153(2) 0.0544(15) Uani 0.8657(14) 1 d D . P A 1
O20B O 0.4738(3) 0.2209(3) 0.6227(8) 0.057(4) Uani 0.1343(14) 1 d D U P A 2
O21B O 0.4210(9) 0.2284(4) 0.6879(3) 0.066(5) Uani 0.1343(14) 1 d D U P A 2
O22B O 0.5070(4) 0.2746(9) 0.6949(4) 0.067(8) Uani 0.1343(14) 1 d D . P A 2
O23 O 0.56094(19) 0.4510(2) 0.67149(18) 0.0563(13) Uani 1 1 d . . . . .
O24 O 0.52940(16) 0.36122(16) 0.50783(16) 0.0429(11) Uani 1 1 d . . . . .
O25 O 0.38333(19) 0.25394(16) 0.46388(18) 0.0508(12) Uani 1 1 d . . . . .
O26 O 0.2394(2) 0.2512(2) 0.5669(2) 0.0638(15) Uani 1 1 d . . . . .
O27 O 0.2698(2) 0.3295(2) 0.7176(2) 0.0664(15) Uani 1 1 d . . . . .
O28 O 0.4286(2) 0.4496(2) 0.76279(19) 0.0606(14) Uani 1 1 d . . . . .
O29A O 0.5309(2) 0.3037(2) 0.7575(2) 0.0638(17) Uani 0.8657(14) 1 d D . P A 1
O30A O 0.5203(2) 0.2092(2) 0.5909(2) 0.0544(14) Uani 0.8657(14) 1 d D . P A 1
O31A O 0.3688(3) 0.1857(2) 0.6900(2) 0.0647(17) Uani 0.8657(14) 1 d D . P A 1
O29B O 0.5767(5) 0.2637(13) 0.6493(14) 0.057(5) Uani 0.1343(14) 1 d D U P A 2
O30B O 0.4044(17) 0.1590(4) 0.6053(15) 0.067(9) Uani 0.1343(14) 1 d D . P A 2
O31B O 0.4497(16) 0.2631(13) 0.7695(5) 0.063(8) Uani 0.1343(14) 1 d D . P A 2
O101 O 0.1125(2) 0.6607(2) 0.5161(2) 0.0646(15) Uani 1 1 d . . . . .
O102 O 0.17337(19) 0.60421(18) 0.34190(19) 0.0563(13) Uani 1 1 d . . . . .
O103 O 0.30819(17) 0.73940(18) 0.46814(18) 0.0511(12) Uani 1 1 d . . . . .
O104 O 0.14956(17) 0.72904(18) 0.45857(18) 0.0493(12) Uani 1 1 d . . . . .
O105 O 0.13658(17) 0.68553(17) 0.38382(17) 0.0478(12) Uani 1 1 d . . . . .
O106 O 0.21298(17) 0.73727(16) 0.40759(17) 0.0441(11) Uani 1 1 d . . . . .
O107 O 0.12885(17) 0.77623(17) 0.38601(18) 0.0485(12) Uani 1 1 d . . . . .
O108 O 0.1111(2) 0.7617(2) 0.5238(2) 0.0650(15) Uani 1 1 d . . . . .
O109 O 0.05779(19) 0.6710(2) 0.4331(2) 0.0725(18) Uani 1 1 d . . . . .
O110 O 0.0775(2) 0.6447(2) 0.3185(2) 0.0697(17) Uani 1 1 d . . . . .
O111 O 0.20863(19) 0.69368(18) 0.32386(17) 0.0504(12) Uani 1 1 d . . . . .
O112 O 0.28580(18) 0.78720(16) 0.38576(18) 0.0483(12) Uani 1 1 d . . . . .
O113 O 0.23149(19) 0.78858(18) 0.49291(18) 0.0526(12) Uani 1 1 d . . . . .
O114 O 0.1446(2) 0.83411(18) 0.4688(2) 0.0608(14) Uani 1 1 d . . . . .
O115 O 0.04990(19) 0.7650(2) 0.4394(2) 0.0649(15) Uani 1 1 d . . . . .
O116 O 0.0350(2) 0.7243(2) 0.3580(2) 0.0693(17) Uani 1 1 d . . . . .
O117 O 0.1181(2) 0.73074(18) 0.29796(19) 0.0583(14) Uani 1 1 d . . . . .
O118 O 0.1958(2) 0.78922(18) 0.32126(19) 0.0563(13) Uani 1 1 d . . . . .
O119 O 0.21249(19) 0.84050(17) 0.41751(18) 0.0528(13) Uani 1 1 d . . . . .
O120 O 0.0734(2) 0.8497(2) 0.4015(2) 0.078(2) Uani 1 1 d . . . . .
O121 O 0.0576(2) 0.8026(2) 0.3206(2) 0.080(2) Uani 1 1 d . . . . .
O122 O 0.1406(2) 0.85739(18) 0.3448(2) 0.0696(17) Uani 1 1 d . . . . .
O123 O 0.1854(2) 0.8247(2) 0.5609(2) 0.0720(17) Uani 1 1 d . . . . .
O124 O 0.0248(2) 0.7066(3) 0.5108(3) 0.087(2) Uani 1 1 d . . . . .
O125 O -0.0051(2) 0.6329(2) 0.3566(3) 0.082(2) Uani 1 1 d . . . . .
O126 O 0.1441(2) 0.6408(2) 0.2583(2) 0.0671(16) Uani 1 1 d . . . . .
O127 O 0.2814(2) 0.75223(19) 0.2996(2) 0.0595(14) Uani 1 1 d . . . . .
O128 O 0.3133(2) 0.83699(19) 0.4668(2) 0.0638(15) Uani 1 1 d . . . . .
O129 O 0.1518(2) 0.9206(2) 0.4160(2) 0.0739(17) Uani 1 1 d . . . . .
O130 O -0.0200(2) 0.8099(2) 0.3744(3) 0.093(2) Uani 1 1 d . . . . .
O131 O 0.1117(2) 0.8188(2) 0.2540(2) 0.0765(18) Uani 1 1 d . . . . .
N1X N 0.4778(2) 0.4833(2) 0.6060(2) 0.0482(14) Uani 1 1 d . . . . .
N2X N 0.4220(2) 0.5371(2) 0.5755(2) 0.0477(14) Uani 1 1 d . . . . .
N11X N 0.2043(2) 0.7237(2) 0.5490(2) 0.0558(16) Uani 1 1 d . . . . .
N12X N 0.2549(2) 0.6599(2) 0.5667(2) 0.0576(17) Uani 1 1 d . . . . .
C1X C 0.4326(3) 0.5003(2) 0.6055(3) 0.0481(17) Uani 1 1 d . . . . .
H1X H 0.410223 0.488313 0.623906 0.058 Uiso 1 1 calc R U . . .
C2X C 0.4976(2) 0.5119(2) 0.5754(3) 0.0519(19) Uani 1 1 d D . . . .
H2X H 0.530230 0.508431 0.568692 0.062 Uiso 1 1 calc R U . . .
C3X C 0.4635(2) 0.5456(2) 0.5566(3) 0.0496(17) Uani 1 1 d D . . . .
H3X H 0.467528 0.569927 0.534923 0.059 Uiso 1 1 calc R U . . .
C4X C 0.3772(3) 0.5677(3) 0.5700(3) 0.0521(17) Uani 1 1 d . U . . .
C5X C 0.3382(3) 0.5535(3) 0.5907(3) 0.065(2) Uani 1 1 d . U . . .
H5X H 0.339313 0.523166 0.606156 0.078 Uiso 1 1 calc R U . . .
C6X C 0.2969(3) 0.5844(3) 0.5886(4) 0.074(2) Uani 1 1 d . U . . .
H6X H 0.270029 0.575248 0.603139 0.088 Uiso 1 1 calc R U . . .
C7X C 0.2950(3) 0.6273(3) 0.5658(3) 0.0554(17) Uani 1 1 d . U . . .
C8X C 0.3322(3) 0.6379(3) 0.5421(3) 0.0595(18) Uani 1 1 d . U . . .
H8X H 0.329480 0.666573 0.523925 0.071 Uiso 1 1 calc R U . . .
C9X C 0.3731(3) 0.6084(3) 0.5441(3) 0.0576(18) Uani 1 1 d . U . . .
H9X H 0.398426 0.616497 0.527260 0.069 Uiso 1 1 calc R U . . .
C10X C 0.2421(3) 0.6979(3) 0.5381(3) 0.059(2) Uani 1 1 d . . . . .
H10X H 0.258150 0.705460 0.513239 0.071 Uiso 1 1 calc R U . . .
C11X C 0.1944(4) 0.7013(3) 0.5879(3) 0.070(2) Uani 1 1 d . . . . .
H11X H 0.170266 0.712573 0.604804 0.083 Uiso 1 1 calc R U . . .
C12X C 0.2233(3) 0.6618(3) 0.5988(3) 0.065(2) Uani 1 1 d . . . . .
H12X H 0.222502 0.639758 0.623174 0.077 Uiso 1 1 calc R U . . .
N3Y N 0.3354(2) 0.34488(19) 0.4740(2) 0.0432(13) Uani 1 1 d . . . . .
N4Y N 0.3134(2) 0.4185(2) 0.4473(2) 0.0441(13) Uani 1 1 d . . . . .
N13Y N 0.2984(2) 0.6901(2) 0.3763(2) 0.0454(13) Uani 1 1 d . . . . .
N14Y N 0.3232(2) 0.6187(2) 0.4066(2) 0.0464(14) Uani 1 1 d . . . . .
C1Y C 0.3462(2) 0.3921(2) 0.4786(2) 0.0426(15) Uani 1 1 d . . . . .
H1Y H 0.372664 0.405650 0.500364 0.051 Uiso 1 1 calc R U . . .
C2Y C 0.2932(3) 0.3409(2) 0.4410(3) 0.0490(17) Uani 1 1 d D . . . .
H2Y H 0.275807 0.311395 0.432001 0.059 Uiso 1 1 calc R U . . .
C3Y C 0.2800(3) 0.3855(2) 0.4231(3) 0.0542(19) Uani 1 1 d D . . . .
H3Y H 0.253147 0.392717 0.398863 0.065 Uiso 1 1 calc R U . . .
C4Y C 0.3162(2) 0.4697(2) 0.4397(2) 0.0424(15) Uani 1 1 d . . . . .
C5Y C 0.3610(3) 0.4946(2) 0.4501(3) 0.0500(18) Uani 1 1 d . . . . .
H5Y H 0.390556 0.478076 0.464177 0.060 Uiso 1 1 calc R U . . .
C6Y C 0.3625(3) 0.5437(3) 0.4399(3) 0.0527(19) Uani 1 1 d . . . . .
H6Y H 0.393501 0.560659 0.447073 0.063 Uiso 1 1 calc R U . . .
C7Y C 0.3204(2) 0.5685(2) 0.4197(2) 0.0439(16) Uani 1 1 d . . . . .
C8Y C 0.2751(3) 0.5441(3) 0.4101(3) 0.056(2) Uani 1 1 d . . . . .
H8Y H 0.245349 0.560774 0.396783 0.067 Uiso 1 1 calc R U . . .
C9Y C 0.2739(3) 0.4954(3) 0.4203(3) 0.060(2) Uani 1 1 d . . . . .
H9Y H 0.242736 0.478714 0.413701 0.072 Uiso 1 1 calc R U . . .
C10Y C 0.2832(3) 0.6469(2) 0.3868(3) 0.0474(17) Uani 1 1 d . . . . .
H10Y H 0.249180 0.636536 0.381440 0.057 Uiso 1 1 calc R U . . .
C11Y C 0.3495(3) 0.6898(3) 0.3896(3) 0.0554(19) Uani 1 1 d . . . . .
H11Y H 0.370711 0.716646 0.386401 0.066 Uiso 1 1 calc R U . . .
C12Y C 0.3654(3) 0.6471(3) 0.4073(3) 0.0509(18) Uani 1 1 d . . . . .
H12Y H 0.399141 0.637811 0.418393 0.061 Uiso 1 1 calc R U . . .
N5Z N 0.2713(3) 0.4093(2) 0.6588(2) 0.0590(16) Uani 1 1 d . U . . .
N6Z N 0.2270(3) 0.4599(3) 0.6103(3) 0.0670(17) Uani 1 1 d . U . . .
N15Z N 0.0878(3) 0.5899(3) 0.3958(3) 0.068(2) Uani 1 1 d . . . . .
N16Z N 0.1284(3) 0.5374(3) 0.4432(3) 0.0665(19) Uani 1 1 d . . . . .
C1Z C 0.2590(3) 0.4208(3) 0.6164(3) 0.0577(18) Uani 1 1 d . U . . .
H1Z H 0.270651 0.404155 0.592462 0.069 Uiso 1 1 calc R U . . .
C2Z C 0.2474(4) 0.4426(4) 0.6817(4) 0.098(3) Uani 1 1 d D U . . .
H2Z H 0.250005 0.444024 0.713818 0.117 Uiso 1 1 calc R U . . .
C3Z C 0.2196(4) 0.4732(4) 0.6516(4) 0.101(3) Uani 1 1 d D U . . .
H3Z H 0.198922 0.499060 0.658443 0.121 Uiso 1 1 calc R U . . .
C4Z C 0.2042(3) 0.4790(3) 0.5677(3) 0.060(2) Uani 1 1 d . . . . .
C5Z C 0.2027(3) 0.4539(3) 0.5277(3) 0.065(2) Uani 1 1 d . . . . .
H5Z H 0.218902 0.423057 0.528171 0.078 Uiso 1 1 calc R U . . .
C6Z C 0.1784(3) 0.4726(3) 0.4876(3) 0.066(2) Uani 1 1 d . . . . .
H6Z H 0.177790 0.454553 0.460375 0.079 Uiso 1 1 calc R U . . .
C7Z C 0.1541(3) 0.5184(3) 0.4855(3) 0.060(2) Uani 1 1 d . . . . .
C8Z C 0.1554(3) 0.5436(3) 0.5257(3) 0.070(2) Uani 1 1 d . . . . .
H8Z H 0.139296 0.574396 0.525618 0.084 Uiso 1 1 calc R U . . .
C9Z C 0.1799(4) 0.5240(3) 0.5655(4) 0.075(3) Uani 1 1 d . . . . .
H9Z H 0.180486 0.541692 0.592856 0.090 Uiso 1 1 calc R U . . .
C10Z C 0.1130(3) 0.5843(3) 0.4360(4) 0.066(2) Uani 1 1 d . . . . .
H10Z H 0.119969 0.609622 0.457965 0.079 Uiso 1 1 calc R U . . .
C11Z C 0.0872(4) 0.5461(3) 0.3751(4) 0.080(3) Uani 1 1 d . . . . .
H11Z H 0.071892 0.540118 0.344391 0.096 Uiso 1 1 calc R U . . .
C12Z C 0.1108(4) 0.5124(4) 0.4032(4) 0.091(3) Uani 1 1 d . . . . .
H12Z H 0.114679 0.478669 0.397206 0.109 Uiso 1 1 calc R U . . .
N1 N 0.0820(4) 0.7198(3) 0.1573(3) 0.086(3) Uani 1 1 d D . . . .
C111 C 0.0817(6) 0.6779(4) 0.1258(5) 0.122(4) Uani 1 1 d D U . . .
H11A H 0.099322 0.687457 0.101039 0.147 Uiso 1 1 calc R U . . .
H11B H 0.046501 0.670302 0.111952 0.147 Uiso 1 1 calc R U . . .
C112 C 0.1062(6) 0.6318(4) 0.1487(4) 0.139(4) Uani 1 1 d D U . . .
H11C H 0.086944 0.620080 0.171676 0.167 Uiso 1 1 calc R U . . .
H11D H 0.140689 0.639483 0.164577 0.167 Uiso 1 1 calc R U . . .
C113 C 0.1080(7) 0.5914(5) 0.1130(5) 0.169(5) Uani 1 1 d D U . . .
H11E H 0.073962 0.577993 0.102790 0.202 Uiso 1 1 calc R U . . .
H11F H 0.119393 0.605656 0.086204 0.202 Uiso 1 1 calc R U . . .
C114 C 0.1433(7) 0.5504(5) 0.1324(7) 0.196(6) Uani 1 1 d D U . . .
H11G H 0.153129 0.531831 0.107425 0.295 Uiso 1 1 calc R U . . .
H11H H 0.126380 0.528733 0.150767 0.295 Uiso 1 1 calc R U . . .
H11I H 0.173294 0.564309 0.151485 0.295 Uiso 1 1 calc R U . . .
C121 C 0.0556(4) 0.7592(4) 0.1262(4) 0.094(4) Uani 1 1 d D . . . .
H12A H 0.022483 0.746720 0.111023 0.113 Uiso 1 1 calc R U . . .
H12B H 0.075396 0.766277 0.102292 0.113 Uiso 1 1 calc R U . . .
C122 C 0.0479(5) 0.8067(4) 0.1509(4) 0.106(4) Uani 1 1 d . . . . .
H12C H 0.079556 0.815660 0.171467 0.127 Uiso 1 1 calc R U . . .
H12D H 0.021920 0.801704 0.169726 0.127 Uiso 1 1 calc R U . . .
C123 C 0.0318(5) 0.8489(4) 0.1167(4) 0.107(4) Uani 1 1 d . . . . .
H12E H 0.005848 0.836518 0.091498 0.128 Uiso 1 1 calc R U . . .
H12F H 0.016360 0.875124 0.132238 0.128 Uiso 1 1 calc R U . . .
C124 C 0.0737(4) 0.8700(5) 0.0971(4) 0.099(4) Uani 1 1 d . . . . .
H12G H 0.060824 0.895981 0.075597 0.148 Uiso 1 1 calc R U . . .
H12H H 0.088957 0.844376 0.081274 0.148 Uiso 1 1 calc R U . . .
H12I H 0.098969 0.883524 0.121663 0.148 Uiso 1 1 calc R U . . .
C131 C 0.1332(4) 0.7347(4) 0.1808(3) 0.082(3) Uani 1 1 d . . . . .
H13A H 0.147493 0.708139 0.201697 0.098 Uiso 1 1 calc R U . . .
H13B H 0.130127 0.763952 0.199499 0.098 Uiso 1 1 calc R U . . .
C132 C 0.1704(5) 0.7462(6) 0.1488(4) 0.116(4) Uani 1 1 d . . . . .
H13C H 0.175247 0.716673 0.131065 0.139 Uiso 1 1 calc R U . . .
H13D H 0.156146 0.772129 0.127142 0.139 Uiso 1 1 calc R U . . .
C133 C 0.2210(5) 0.7631(6) 0.1757(5) 0.126(5) Uani 1 1 d . . . . .
H13E H 0.233253 0.738436 0.199341 0.152 Uiso 1 1 calc R U . . .
H13F H 0.245341 0.764585 0.154812 0.152 Uiso 1 1 calc R U . . .
C134 C 0.2194(6) 0.8116(6) 0.1980(5) 0.124(5) Uani 1 1 d . U . . .
H13G H 0.198646 0.834107 0.176920 0.186 Uiso 1 1 calc R U . . .
H13H H 0.253455 0.824752 0.206060 0.186 Uiso 1 1 calc R U . . .
H13I H 0.205002 0.807987 0.225516 0.186 Uiso 1 1 calc R U . . .
C141 C 0.0536(4) 0.7092(5) 0.1951(4) 0.108(3) Uani 1 1 d D U . . .
H14A H 0.055140 0.738818 0.214272 0.130 Uiso 1 1 calc R U . . .
H14B H 0.071685 0.683012 0.214213 0.130 Uiso 1 1 calc R U . . .
C142 C -0.0014(4) 0.6939(5) 0.1822(4) 0.129(4) Uani 1 1 d D U . . .
H14C H -0.004048 0.663176 0.164494 0.155 Uiso 1 1 calc R U . . .
H14D H -0.020598 0.719474 0.162916 0.155 Uiso 1 1 calc R U . . .
C143 C -0.0235(6) 0.6866(5) 0.2256(5) 0.146(4) Uani 1 1 d D U . . .
H14E H -0.000191 0.666845 0.247786 0.176 Uiso 1 1 calc R U . . .
H14F H -0.055693 0.668691 0.218021 0.176 Uiso 1 1 calc R U . . .
C144 C -0.0323(7) 0.7364(6) 0.2468(5) 0.159(5) Uani 1 1 d D U . . .
H14G H -0.065293 0.749053 0.232653 0.238 Uiso 1 1 calc R U . . .
H14H H -0.006274 0.759424 0.241535 0.238 Uiso 1 1 calc R U . . .
H14I H -0.030890 0.732505 0.279537 0.238 Uiso 1 1 calc R U . . .
N2 N -0.1076(3) 0.6896(3) 0.4388(4) 0.107(3) Uani 1 1 d D . . . .
C211 C -0.1414(4) 0.6770(5) 0.4716(5) 0.114(5) Uani 1 1 d . . . . .
H21A H -0.161016 0.647702 0.460034 0.137 Uiso 1 1 calc R U . . .
H21B H -0.165393 0.704199 0.471751 0.137 Uiso 1 1 calc R U . . .
C212 C -0.1157(5) 0.6672(6) 0.5206(6) 0.122(5) Uani 1 1 d . . . . .
H21C H -0.091475 0.693576 0.531255 0.146 Uiso 1 1 calc R U . . .
H21D H -0.097114 0.635907 0.522228 0.146 Uiso 1 1 calc R U . . .
C213 C -0.1554(5) 0.6647(5) 0.5509(5) 0.114(4) Uani 1 1 d . U . . .
H21E H -0.169279 0.697820 0.553041 0.137 Uiso 1 1 calc R U . . .
H21F H -0.183062 0.643445 0.535874 0.137 Uiso 1 1 calc R U . . .
C214 C -0.1370(6) 0.6459(7) 0.5981(6) 0.154(6) Uani 1 1 d . U . . .
H21G H -0.129201 0.611027 0.596745 0.231 Uiso 1 1 calc R U . . .
H21H H -0.163141 0.650508 0.616370 0.231 Uiso 1 1 calc R U . . .
H21I H -0.106828 0.663791 0.611937 0.231 Uiso 1 1 calc R U . . .
C221 C -0.0666(4) 0.6517(4) 0.4409(5) 0.117(4) Uani 1 1 d D U . . .
H22A H -0.046297 0.651124 0.471951 0.141 Uiso 1 1 calc R U . . .
H22B H -0.044312 0.661126 0.419608 0.141 Uiso 1 1 calc R U . . .
C222 C -0.0872(4) 0.6003(3) 0.4286(5) 0.132(4) Uani 1 1 d D U . . .
H22C H -0.110294 0.591165 0.449281 0.159 Uiso 1 1 calc R U . . .
H22D H -0.106604 0.600527 0.397186 0.159 Uiso 1 1 calc R U . . .
C223 C -0.0457(5) 0.5618(4) 0.4322(5) 0.163(5) Uani 1 1 d D U . . .
H22E H -0.061013 0.529223 0.425273 0.196 Uiso 1 1 calc R U . . .
H22F H -0.024574 0.568893 0.409231 0.196 Uiso 1 1 calc R U . . .
C224 C -0.0129(6) 0.5609(7) 0.4792(6) 0.194(6) Uani 1 1 d D U . . .
H22G H 0.021392 0.551701 0.476611 0.292 Uiso 1 1 calc R U . . .
H22H H -0.026220 0.536973 0.498274 0.292 Uiso 1 1 calc R U . . .
H22I H -0.012632 0.593310 0.493078 0.292 Uiso 1 1 calc R U . . .
C231 C -0.0795(5) 0.7382(4) 0.4513(6) 0.122(4) Uani 1 1 d D U . . .
H23A H -0.056083 0.733481 0.480461 0.147 Uiso 1 1 calc R U . . .
H23B H -0.059051 0.745018 0.427803 0.147 Uiso 1 1 calc R U . . .
C232 C -0.1111(5) 0.7839(5) 0.4559(6) 0.141(4) Uani 1 1 d D U . . .
H23C H -0.132907 0.777885 0.478486 0.169 Uiso 1 1 calc R U . . .
H23D H -0.132823 0.791439 0.426297 0.169 Uiso 1 1 calc R U . . .
C233 C -0.0760(6) 0.8272(5) 0.4712(7) 0.165(5) Uani 1 1 d D U . . .
H23E H -0.047811 0.815755 0.494780 0.199 Uiso 1 1 calc R U . . .
H23F H -0.061765 0.838900 0.444964 0.199 Uiso 1 1 calc R U . . .
C234 C -0.1019(7) 0.8699(6) 0.4904(7) 0.193(6) Uani 1 1 d D U . . .
H23G H -0.120687 0.889085 0.465279 0.289 Uiso 1 1 calc R U . . .
H23H H -0.076639 0.890643 0.508936 0.289 Uiso 1 1 calc R U . . .
H23I H -0.124953 0.857252 0.509282 0.289 Uiso 1 1 calc R U . . .
C241 C -0.1391(4) 0.6918(7) 0.3919(5) 0.136(5) Uani 1 1 d D U . . .
H24A H -0.167348 0.714341 0.392983 0.164 Uiso 1 1 calc R U . . .
H24B H -0.153600 0.658935 0.384573 0.164 Uiso 1 1 calc R U . . .
C242 C -0.1135(5) 0.7078(6) 0.3526(4) 0.155(5) Uani 1 1 d D U . . .
H24C H -0.081855 0.689502 0.354083 0.186 Uiso 1 1 calc R U . . .
H24D H -0.105212 0.743020 0.355828 0.186 Uiso 1 1 calc R U . . .
C243 C -0.1475(6) 0.6989(7) 0.3059(5) 0.180(5) Uani 1 1 d D U . . .
H24E H -0.135721 0.718676 0.282217 0.216 Uiso 1 1 calc R U . . .
H24F H -0.182397 0.708706 0.307036 0.216 Uiso 1 1 calc R U . . .
C244 C -0.1457(7) 0.6436(7) 0.2941(7) 0.200(6) Uani 1 1 d D U . . .
H24G H -0.135793 0.639781 0.264386 0.300 Uiso 1 1 calc R U . . .
H24H H -0.178912 0.629072 0.293063 0.300 Uiso 1 1 calc R U . . .
H24I H -0.121280 0.627046 0.317408 0.300 Uiso 1 1 calc R U . . .
N3 N 0.5396(4) 0.5429(4) 0.7754(4) 0.112(2) Uani 1 1 d . U . . .
C311 C 0.5867(6) 0.5677(5) 0.7652(5) 0.117(3) Uani 1 1 d . U . . .
H31A H 0.614122 0.563151 0.791673 0.141 Uiso 1 1 calc R U . . .
H31B H 0.580199 0.603190 0.761629 0.141 Uiso 1 1 calc R U . . .
C312 C 0.6043(6) 0.5484(6) 0.7221(5) 0.133(4) Uani 1 1 d . U . . .
H31C H 0.609610 0.512746 0.725233 0.159 Uiso 1 1 calc R U . . .
H31D H 0.577283 0.554059 0.695495 0.159 Uiso 1 1 calc R U . . .
C313 C 0.6502(6) 0.5710(6) 0.7133(5) 0.132(4) Uani 1 1 d . U . . .
H31E H 0.676728 0.567080 0.740643 0.159 Uiso 1 1 calc R U . . .
H31F H 0.644283 0.606414 0.708351 0.159 Uiso 1 1 calc R U . . .
C314 C 0.6682(6) 0.5504(6) 0.6738(5) 0.136(4) Uani 1 1 d . U . . .
H31G H 0.642603 0.554968 0.646383 0.204 Uiso 1 1 calc R U . . .
H31H H 0.674934 0.515468 0.678685 0.204 Uiso 1 1 calc R U . . .
H31I H 0.699102 0.567104 0.669944 0.204 Uiso 1 1 calc R U . . .
C321 C 0.5289(5) 0.5658(5) 0.8186(4) 0.112(3) Uani 1 1 d . U . . .
H32A H 0.522938 0.601240 0.813423 0.135 Uiso 1 1 calc R U . . .
H32B H 0.558753 0.562078 0.842914 0.135 Uiso 1 1 calc R U . . .
C322 C 0.4840(6) 0.5437(5) 0.8346(5) 0.120(3) Uani 1 1 d . U . . .
H32C H 0.454340 0.546125 0.809898 0.144 Uiso 1 1 calc R U . . .
H32D H 0.490525 0.508672 0.841359 0.144 Uiso 1 1 calc R U . . .
C323 C 0.4731(6) 0.5677(6) 0.8747(6) 0.137(4) Uani 1 1 d . U . . .
H32E H 0.466364 0.602608 0.867586 0.165 Uiso 1 1 calc R U . . .
H32F H 0.503274 0.565855 0.898982 0.165 Uiso 1 1 calc R U . . .
C324 C 0.4266(6) 0.5453(6) 0.8938(6) 0.150(5) Uani 1 1 d . U . . .
H32G H 0.401179 0.533846 0.868307 0.225 Uiso 1 1 calc R U . . .
H32H H 0.412041 0.570465 0.910686 0.225 Uiso 1 1 calc R U . . .
H32I H 0.438017 0.517797 0.914056 0.225 Uiso 1 1 calc R U . . .
C331 C 0.4976(5) 0.5460(4) 0.7381(4) 0.118(3) Uani 1 1 d D U . . .
H33A H 0.469919 0.525910 0.745509 0.141 Uiso 1 1 calc R U . . .
H33B H 0.507690 0.531730 0.710739 0.141 Uiso 1 1 calc R U . . .
C332 C 0.4779(5) 0.5979(4) 0.7265(4) 0.137(4) Uani 1 1 d D U . . .
H33C H 0.505632 0.619066 0.720783 0.164 Uiso 1 1 calc R U . . .
H33D H 0.464670 0.611625 0.752568 0.164 Uiso 1 1 calc R U . . .
C333 C 0.4362(6) 0.5970(4) 0.6842(5) 0.158(4) Uani 1 1 d D U . . .
H33E H 0.409703 0.573846 0.689216 0.190 Uiso 1 1 calc R U . . .
H33F H 0.450112 0.585288 0.657771 0.190 Uiso 1 1 calc R U . . .
C334 C 0.4131(6) 0.6479(5) 0.6737(6) 0.179(6) Uani 1 1 d D U . . .
H33G H 0.386958 0.646201 0.646423 0.269 Uiso 1 1 calc R U . . .
H33H H 0.439272 0.670766 0.668561 0.269 Uiso 1 1 calc R U . . .
H33I H 0.398504 0.659105 0.699519 0.269 Uiso 1 1 calc R U . . .
C341 C 0.5486(6) 0.4878(5) 0.7810(5) 0.138(4) Uani 1 1 d D U . . .
H34A H 0.554387 0.474589 0.751618 0.166 Uiso 1 1 calc R U . . .
H34B H 0.517667 0.472561 0.787534 0.166 Uiso 1 1 calc R U . . .
C342 C 0.5927(6) 0.4720(5) 0.8183(6) 0.184(5) Uani 1 1 d D U . . .
H34C H 0.588018 0.484790 0.848241 0.221 Uiso 1 1 calc R U . . .
H34D H 0.624569 0.484991 0.811681 0.221 Uiso 1 1 calc R U . . .
C343 C 0.5942(8) 0.4148(5) 0.8194(8) 0.230(6) Uani 1 1 d D U . . .
H34E H 0.563033 0.401769 0.827666 0.276 Uiso 1 1 calc R U . . .
H34F H 0.597103 0.401879 0.789081 0.276 Uiso 1 1 calc R U . . .
C344 C 0.6403(9) 0.3989(8) 0.8553(8) 0.261(7) Uani 1 1 d D U . . .
H34G H 0.661131 0.376531 0.841205 0.391 Uiso 1 1 calc R U . . .
H34H H 0.628820 0.382305 0.880578 0.391 Uiso 1 1 calc R U . . .
H34I H 0.659943 0.427745 0.866765 0.391 Uiso 1 1 calc R U . . .
C1C C 0.1884(4) 0.5005(3) 0.3087(4) 0.094(3) Uani 1 1 d D U . . .
H1CA H 0.177741 0.522565 0.331295 0.113 Uiso 0.45(2) 1 calc R U P B 1
H1CB H 0.225380 0.503269 0.312901 0.113 Uiso 0.45(2) 1 calc R U P B 1
H1CC H 0.169616 0.513576 0.331401 0.113 Uiso 0.55(2) 1 calc R U P B 2
H1CD H 0.224085 0.509834 0.318078 0.113 Uiso 0.55(2) 1 calc R U P B 2
C2C C 0.1680(4) 0.5218(5) 0.2628(4) 0.118(4) Uani 1 1 d D U . . .
H2CA H 0.181894 0.505185 0.238437 0.142 Uiso 0.45(2) 1 calc R U P B 1
H2CB H 0.174918 0.557273 0.261856 0.142 Uiso 0.45(2) 1 calc R U P B 1
H2CC H 0.187429 0.507090 0.241238 0.142 Uiso 0.55(2) 1 calc R U P B 2
H2CD H 0.176559 0.557003 0.264583 0.142 Uiso 0.55(2) 1 calc R U P B 2
Cl1C Cl 0.1751(6) 0.4384(4) 0.3254(6) 0.109(3) Uani 0.45(2) 1 d D U P B 1
Cl2C Cl 0.0986(5) 0.5092(6) 0.2579(6) 0.124(4) Uani 0.45(2) 1 d D U P B 1
Cl1K Cl 0.1831(4) 0.4365(3) 0.3064(5) 0.091(2) Uani 0.55(2) 1 d D U P B 2
Cl2K Cl 0.1077(5) 0.5180(5) 0.2383(6) 0.128(3) Uani 0.55(2) 1 d D U P B 2
C3D C -0.0723(7) 0.7511(7) 0.0130(5) 0.166(4) Uani 1 1 d D U . . .
H3DA H -0.096823 0.725731 0.000148 0.199 Uiso 1 1 calc R U . . .
H3DB H -0.078557 0.780357 -0.006780 0.199 Uiso 1 1 calc R U . . .
C4D C -0.0194(7) 0.7324(6) 0.0130(8) 0.199(4) Uani 1 1 d D U . . .
H4DA H 0.006164 0.751872 0.033385 0.239 Uiso 1 1 calc R U . . .
H4DB H -0.011397 0.731896 -0.017989 0.239 Uiso 1 1 calc R U . . .
Cl3D Cl -0.08143(16) 0.76671(16) 0.06957(15) 0.1412(15) Uani 1 1 d D U . . .
Cl4D Cl -0.0251(2) 0.6726(2) 0.0344(2) 0.205(2) Uani 1 1 d D U . . .
C5E C 0.7237(9) 0.3470(7) 0.7511(5) 0.274(5) Uani 1 1 d D U . . .
H5EA H 0.750119 0.352957 0.732925 0.329 Uiso 1 1 calc R U . . .
H5EB H 0.719921 0.311368 0.754943 0.329 Uiso 1 1 calc R U . . .
C6E C 0.6735(6) 0.3705(6) 0.7285(7) 0.250(5) Uani 1 1 d D U . . .
H6EA H 0.650033 0.372380 0.750074 0.300 Uiso 1 1 calc R U . . .
H6EB H 0.657639 0.351649 0.701368 0.300 Uiso 1 1 calc R U . . .
Cl5E Cl 0.7377(4) 0.3771(4) 0.8048(3) 0.304(4) Uani 1 1 d D U . . .
Cl6E Cl 0.6907(3) 0.4293(3) 0.7129(3) 0.250(3) Uani 1 1 d D U . . .
C7F C 0.0772(11) 0.6267(10) 0.6076(9) 0.160(5) Uani 0.5 1 d D U P . .
H7FA H 0.060481 0.650665 0.624611 0.192 Uiso 0.5 1 calc R U P . .
H7FB H 0.099907 0.644896 0.591298 0.192 Uiso 0.5 1 calc R U P . .
C8F C 0.0371(10) 0.6009(13) 0.5726(11) 0.166(5) Uani 0.5 1 d D U P . .
H8FA H 0.053640 0.574942 0.557662 0.199 Uiso 0.5 1 calc R U P . .
H8FB H 0.023147 0.624928 0.548826 0.199 Uiso 0.5 1 calc R U P . .
Cl7F Cl 0.1130(3) 0.5866(4) 0.6467(3) 0.157(3) Uani 0.5 1 d D U P . .
Cl8F Cl -0.0131(4) 0.5746(4) 0.5943(4) 0.178(4) Uani 0.5 1 d D U P . .
C9G C 0.3425(11) 0.5486(7) 0.7563(8) 0.160(5) Uani 0.5 1 d D U P . .
H9GA H 0.372699 0.531266 0.750442 0.193 Uiso 0.342(7) 1 calc R U P C 1
H9GB H 0.324022 0.527566 0.774544 0.193 Uiso 0.342(7) 1 calc R U P C 1
H9GC H 0.365944 0.575100 0.768524 0.193 Uiso 0.158(7) 1 calc R U P C 2
H9GD H 0.362824 0.520775 0.748774 0.193 Uiso 0.158(7) 1 calc R U P C 2
C10G C 0.3093(6) 0.5665(13) 0.7126(11) 0.150(5) Uani 0.5 1 d D U P C .
H10A H 0.308401 0.539714 0.690217 0.179 Uiso 0.5 1 calc R U P . .
H10B H 0.327673 0.593768 0.701380 0.179 Uiso 0.5 1 calc R U P . .
Cl9G Cl 0.3569(7) 0.6063(6) 0.7816(6) 0.183(5) Uani 0.342(7) 1 d D U P C 1
Cl9L Cl 0.3099(12) 0.5298(12) 0.7995(10) 0.165(7) Uani 0.158(7) 1 d D U P C 2
Cl0G Cl 0.2467(3) 0.5866(3) 0.7083(3) 0.129(2) Uani 0.5 1 d D U P . .

loop_
_atom_site_aniso_label
_atom_site_aniso_U_11
_atom_site_aniso_U_22
_atom_site_aniso_U_33
_atom_site_aniso_U_23
_atom_site_aniso_U_13
_atom_site_aniso_U_12
P1 0.0349(8) 0.0310(8) 0.0475(10) 0.0065(7) 0.0079(7) -0.0032(6)
P2 0.0391(9) 0.0362(9) 0.0568(12) 0.0040(8) 0.0033(8) 0.0069(7)
Mo1 0.0375(3) 0.0406(3) 0.0502(3) 0.0000(2) 0.0048(2) -0.0068(2)
Mo2 0.0320(2) 0.0318(2) 0.0481(3) 0.0035(2) 0.0064(2) -0.00158(19)
Mo3 0.0397(3) 0.0298(2) 0.0530(3) 0.0015(2) 0.0028(2) -0.0032(2)
Mo4 0.0375(3) 0.0406(3) 0.0636(4) 0.0069(3) 0.0061(3) -0.0111(2)
Mo5 0.0477(3) 0.0511(3) 0.0574(4) 0.0093(3) 0.0163(3) -0.0070(3)
Mo6 0.0529(3) 0.0453(3) 0.0499(3) -0.0003(3) 0.0159(3) -0.0073(3)
Mo7A 0.0491(4) 0.0472(4) 0.0483(4) 0.0080(3) -0.0001(3) -0.0009(3)
Mo8A 0.0433(3) 0.0333(3) 0.0540(4) 0.0068(3) 0.0023(3) 0.0035(3)
Mo9A 0.0531(4) 0.0392(4) 0.0584(5) 0.0142(3) 0.0058(3) -0.0063(3)
Mo7B 0.054(3) 0.043(2) 0.057(3) 0.008(2) 0.012(2) 0.0012(19)
Mo8B 0.065(3) 0.034(2) 0.061(3) 0.013(2) 0.015(3) -0.007(2)
Mo9B 0.067(3) 0.054(3) 0.053(3) 0.013(3) 0.014(2) -0.004(3)
Mo11 0.0600(4) 0.0475(3) 0.0617(4) -0.0026(3) 0.0135(3) 0.0126(3)
Mo12 0.0441(3) 0.0642(4) 0.0842(5) 0.0105(4) 0.0198(3) 0.0090(3)
Mo13 0.0407(3) 0.0535(4) 0.0922(6) 0.0083(4) -0.0062(3) 0.0018(3)
Mo14 0.0561(4) 0.0407(3) 0.0568(4) 0.0019(3) -0.0092(3) 0.0068(3)
Mo15 0.0512(3) 0.0381(3) 0.0549(4) 0.0099(3) 0.0086(3) 0.0078(2)
Mo16 0.0460(3) 0.0375(3) 0.0598(4) 0.0028(3) 0.0036(3) 0.0032(2)
Mo17 0.0600(4) 0.0399(3) 0.0758(5) 0.0024(3) 0.0039(3) 0.0128(3)
Mo18 0.0482(4) 0.0605(4) 0.0951(6) 0.0078(4) 0.0019(4) 0.0171(3)
Mo19 0.0648(4) 0.0457(3) 0.0662(4) 0.0078(3) -0.0072(3) 0.0138(3)
O1 0.035(2) 0.034(2) 0.062(3) 0.005(2) 0.011(2) -0.0043(18)
O2 0.037(2) 0.048(3) 0.062(3) 0.006(2) 0.007(2) -0.003(2)
O3 0.057(3) 0.052(3) 0.067(4) 0.001(3) 0.027(3) -0.002(2)
O4 0.035(2) 0.034(2) 0.049(3) 0.002(2) 0.008(2) -0.0053(18)
O5 0.031(2) 0.032(2) 0.052(3) 0.006(2) 0.0045(19) -0.0050(17)
O6 0.042(2) 0.040(2) 0.049(3) 0.004(2) 0.012(2) -0.009(2)
O7 0.044(2) 0.035(2) 0.044(3) 0.006(2) 0.002(2) -0.0037(19)
O8 0.032(2) 0.040(2) 0.055(3) 0.000(2) 0.002(2) -0.0025(18)
O9 0.039(2) 0.035(2) 0.049(3) 0.002(2) 0.005(2) -0.0015(18)
O10 0.042(3) 0.031(2) 0.068(3) 0.002(2) 0.004(2) -0.0107(19)
O11 0.042(3) 0.046(3) 0.062(3) 0.006(2) 0.010(2) -0.011(2)
O12 0.051(3) 0.053(3) 0.052(3) 0.006(2) 0.013(2) -0.002(2)
O13 0.045(3) 0.046(3) 0.045(3) -0.005(2) 0.014(2) -0.011(2)
O14 0.042(3) 0.050(3) 0.069(4) 0.013(3) -0.004(2) -0.003(2)
O15 0.043(3) 0.041(3) 0.052(3) 0.002(2) 0.002(2) 0.005(2)
O16 0.058(3) 0.038(3) 0.052(3) 0.006(2) 0.004(2) 0.005(2)
O17 0.054(3) 0.042(3) 0.067(4) 0.013(2) 0.001(3) -0.014(2)
O18 0.057(3) 0.055(3) 0.056(3) 0.017(3) 0.016(3) -0.005(2)
O19 0.055(3) 0.056(3) 0.045(3) 0.005(2) 0.007(2) -0.001(2)
O20A 0.046(3) 0.045(3) 0.055(4) 0.008(3) 0.000(3) 0.003(2)
O21A 0.055(3) 0.033(3) 0.062(4) 0.014(3) 0.002(3) -0.001(2)
O22A 0.051(3) 0.051(4) 0.058(4) 0.012(3) 0.001(3) 0.001(3)
O20B 0.068(8) 0.042(8) 0.060(9) 0.020(8) 0.011(7) 0.002(7)
O21B 0.075(9) 0.064(9) 0.061(8) 0.020(8) 0.013(7) -0.001(8)
O22B 0.080(14) 0.06(2) 0.067(15) 0.008(10) 0.019(10) -0.003(11)
O23 0.047(3) 0.062(3) 0.058(3) -0.011(3) 0.002(2) -0.017(2)
O24 0.035(2) 0.042(2) 0.053(3) 0.001(2) 0.013(2) 0.0003(19)
O25 0.053(3) 0.033(2) 0.062(3) -0.004(2) 0.000(2) -0.005(2)
O26 0.052(3) 0.053(3) 0.085(4) 0.008(3) 0.009(3) -0.021(2)
O27 0.066(4) 0.067(4) 0.070(4) 0.018(3) 0.022(3) -0.011(3)
O28 0.070(4) 0.061(3) 0.054(3) -0.001(3) 0.020(3) -0.016(3)
O29A 0.063(4) 0.062(4) 0.058(4) 0.013(3) -0.008(3) 0.000(3)
O30A 0.053(3) 0.038(3) 0.069(4) 0.005(3) 0.003(3) 0.008(3)
O31A 0.073(4) 0.047(3) 0.071(4) 0.024(3) 0.005(3) -0.012(3)
O29B 0.063(8) 0.047(9) 0.060(9) 0.008(9) 0.009(7) 0.003(7)
O30B 0.073(19) 0.041(16) 0.09(2) 0.017(11) 0.01(2) 0.001(10)
O31B 0.08(2) 0.038(18) 0.073(14) 0.010(13) 0.021(10) -0.011(17)
O101 0.050(3) 0.062(3) 0.084(4) 0.010(3) 0.017(3) 0.005(3)
O102 0.055(3) 0.042(3) 0.064(3) 0.001(2) -0.011(3) 0.007(2)
O103 0.040(3) 0.046(3) 0.067(3) 0.006(2) 0.008(2) 0.008(2)
O104 0.040(3) 0.048(3) 0.062(3) 0.001(2) 0.015(2) 0.011(2)
O105 0.041(3) 0.044(3) 0.054(3) 0.005(2) -0.004(2) 0.007(2)
O106 0.041(2) 0.033(2) 0.058(3) 0.008(2) 0.007(2) 0.0075(19)
O107 0.043(3) 0.040(3) 0.060(3) 0.008(2) 0.002(2) 0.013(2)
O108 0.062(3) 0.059(3) 0.078(4) 0.002(3) 0.024(3) 0.017(3)
O109 0.037(3) 0.073(4) 0.107(5) 0.030(4) 0.012(3) 0.009(3)
O110 0.066(4) 0.049(3) 0.077(4) 0.004(3) -0.031(3) 0.003(3)
O111 0.059(3) 0.048(3) 0.043(3) 0.007(2) 0.007(2) 0.019(2)
O112 0.050(3) 0.036(2) 0.059(3) 0.010(2) 0.012(2) 0.002(2)
O113 0.052(3) 0.043(3) 0.060(3) 0.000(2) 0.003(2) 0.009(2)
O114 0.061(3) 0.040(3) 0.082(4) 0.000(3) 0.014(3) 0.015(2)
O115 0.044(3) 0.062(3) 0.090(4) 0.015(3) 0.016(3) 0.018(2)
O116 0.049(3) 0.052(3) 0.100(5) 0.000(3) -0.005(3) 0.006(2)
O117 0.066(3) 0.041(3) 0.061(3) 0.004(2) -0.007(3) 0.013(2)
O118 0.063(3) 0.041(3) 0.062(3) 0.012(2) 0.005(3) 0.016(2)
O119 0.057(3) 0.034(2) 0.064(3) -0.002(2) 0.003(3) 0.004(2)
O120 0.042(3) 0.089(4) 0.101(5) -0.035(4) 0.005(3) 0.027(3)
O121 0.072(4) 0.077(4) 0.077(4) 0.021(3) -0.021(3) -0.022(3)
O122 0.083(4) 0.029(2) 0.106(5) -0.006(3) 0.040(4) 0.003(3)
O123 0.086(4) 0.062(4) 0.069(4) -0.006(3) 0.014(3) 0.015(3)
O124 0.056(4) 0.101(5) 0.111(6) 0.013(4) 0.034(4) 0.013(3)
O125 0.044(3) 0.072(4) 0.120(6) 0.016(4) -0.008(3) -0.004(3)
O126 0.078(4) 0.055(3) 0.058(3) -0.002(3) -0.014(3) 0.010(3)
O127 0.066(3) 0.050(3) 0.065(4) 0.010(3) 0.019(3) 0.007(3)
O128 0.059(3) 0.046(3) 0.081(4) -0.002(3) -0.002(3) -0.005(2)
O129 0.077(4) 0.048(3) 0.092(5) -0.001(3) 0.003(3) 0.019(3)
O130 0.055(4) 0.073(4) 0.144(7) 0.003(4) -0.003(4) 0.020(3)
O131 0.088(4) 0.055(3) 0.077(4) 0.016(3) -0.011(3) 0.018(3)
N1X 0.041(3) 0.037(3) 0.068(4) 0.003(3) 0.014(3) -0.003(2)
N2X 0.045(3) 0.040(3) 0.062(4) 0.011(3) 0.020(3) 0.000(2)
N11X 0.058(4) 0.057(4) 0.054(4) 0.008(3) 0.013(3) 0.013(3)
N12X 0.058(4) 0.050(4) 0.068(4) 0.015(3) 0.020(3) 0.010(3)
C1X 0.043(4) 0.040(4) 0.066(5) 0.005(3) 0.021(3) -0.001(3)
C2X 0.041(4) 0.042(4) 0.078(6) 0.001(4) 0.023(4) -0.005(3)
C3X 0.042(4) 0.037(4) 0.070(5) 0.006(3) 0.014(3) -0.002(3)
C4X 0.042(3) 0.051(4) 0.068(4) 0.013(3) 0.022(3) 0.004(3)
C5X 0.051(4) 0.061(4) 0.088(5) 0.029(4) 0.026(4) 0.006(3)
C6X 0.060(4) 0.070(5) 0.098(5) 0.024(4) 0.032(4) 0.008(4)
C7X 0.053(4) 0.047(4) 0.070(4) 0.009(3) 0.023(3) 0.011(3)
C8X 0.064(4) 0.049(4) 0.069(4) 0.016(3) 0.021(4) 0.007(3)
C9X 0.058(4) 0.049(4) 0.073(5) 0.014(3) 0.031(4) 0.008(3)
C10X 0.067(5) 0.049(4) 0.065(5) 0.002(4) 0.022(4) 0.010(4)
C11X 0.075(6) 0.065(5) 0.075(6) 0.011(5) 0.030(5) 0.017(4)
C12X 0.076(6) 0.066(5) 0.056(5) 0.008(4) 0.026(4) 0.010(4)
N3Y 0.041(3) 0.032(3) 0.055(4) 0.000(2) 0.001(3) -0.006(2)
N4Y 0.035(3) 0.038(3) 0.056(4) 0.003(3) -0.002(3) -0.001(2)
N13Y 0.043(3) 0.042(3) 0.051(4) 0.002(3) 0.007(3) 0.006(2)
N14Y 0.038(3) 0.038(3) 0.061(4) 0.005(3) 0.004(3) 0.004(2)
C1Y 0.041(3) 0.035(3) 0.050(4) 0.006(3) 0.002(3) -0.001(3)
C2Y 0.049(4) 0.037(4) 0.054(4) 0.002(3) -0.009(3) -0.006(3)
C3Y 0.036(4) 0.047(4) 0.075(6) 0.001(4) -0.003(3) -0.002(3)
C4Y 0.036(3) 0.032(3) 0.056(4) 0.004(3) 0.000(3) 0.000(3)
C5Y 0.036(3) 0.037(4) 0.074(5) -0.001(3) 0.001(3) 0.005(3)
C6Y 0.039(4) 0.037(4) 0.076(5) 0.006(4) -0.005(4) -0.007(3)
C7Y 0.039(3) 0.037(3) 0.052(4) 0.004(3) -0.001(3) 0.000(3)
C8Y 0.038(4) 0.045(4) 0.079(6) 0.014(4) -0.003(4) 0.009(3)
C9Y 0.035(4) 0.048(4) 0.090(6) 0.012(4) -0.005(4) -0.002(3)
C10Y 0.046(4) 0.037(4) 0.057(5) 0.003(3) 0.003(3) 0.005(3)
C11Y 0.043(4) 0.043(4) 0.079(6) 0.010(4) 0.011(4) 0.001(3)
C12Y 0.039(4) 0.040(4) 0.072(5) 0.005(3) 0.006(3) 0.001(3)
N5Z 0.059(4) 0.058(4) 0.062(4) 0.008(3) 0.018(3) 0.004(3)
N6Z 0.071(4) 0.066(4) 0.065(4) 0.003(3) 0.016(3) 0.020(3)
N15Z 0.051(4) 0.051(4) 0.095(6) 0.009(4) -0.001(4) -0.007(3)
N16Z 0.055(4) 0.053(4) 0.087(6) 0.002(4) 0.001(4) 0.001(3)
C1Z 0.060(4) 0.051(4) 0.064(4) 0.003(3) 0.017(4) 0.001(3)
C2Z 0.114(6) 0.106(6) 0.073(5) 0.003(5) 0.016(5) 0.049(5)
C3Z 0.114(6) 0.110(6) 0.080(5) 0.006(5) 0.019(5) 0.055(5)
C4Z 0.057(5) 0.057(5) 0.070(6) 0.005(4) 0.022(4) 0.009(4)
C5Z 0.062(5) 0.056(5) 0.078(6) 0.016(5) 0.017(4) 0.016(4)
C6Z 0.064(5) 0.056(5) 0.079(6) 0.004(4) 0.015(5) -0.002(4)
C7Z 0.043(4) 0.057(5) 0.078(6) 0.023(4) 0.005(4) 0.003(3)
C8Z 0.074(6) 0.053(5) 0.083(7) -0.002(5) 0.016(5) 0.019(4)
C9Z 0.082(6) 0.066(6) 0.075(6) 0.007(5) 0.010(5) 0.018(5)
C10Z 0.052(5) 0.060(5) 0.084(7) 0.002(5) 0.008(5) 0.001(4)
C11Z 0.089(7) 0.055(5) 0.086(7) -0.005(5) -0.011(6) 0.004(5)
C12Z 0.106(8) 0.054(5) 0.100(8) 0.007(5) -0.017(7) 0.012(5)
N1 0.101(6) 0.079(6) 0.068(5) 0.005(4) -0.013(5) 0.019(5)
C111 0.139(7) 0.111(6) 0.106(6) 0.000(6) -0.006(6) 0.013(6)
C112 0.160(7) 0.123(6) 0.126(6) -0.012(5) 0.003(6) 0.017(6)
C113 0.191(7) 0.151(7) 0.152(7) -0.016(6) 0.000(6) 0.018(6)
C114 0.215(9) 0.176(8) 0.186(8) -0.013(7) 0.005(7) 0.018(7)
C121 0.080(7) 0.114(9) 0.079(7) 0.041(7) -0.011(6) 0.021(6)
C122 0.117(10) 0.095(8) 0.098(9) 0.028(7) -0.003(7) 0.040(7)
C123 0.117(10) 0.097(8) 0.092(8) 0.044(7) -0.021(7) 0.007(7)
C124 0.087(7) 0.125(10) 0.084(8) 0.040(7) 0.015(6) 0.027(7)
C131 0.079(7) 0.095(8) 0.065(6) 0.006(5) -0.004(5) 0.024(6)
C132 0.104(10) 0.147(12) 0.088(9) -0.007(8) -0.005(8) 0.019(9)
C133 0.095(9) 0.159(14) 0.119(11) 0.024(10) 0.001(8) 0.028(9)
C134 0.126(8) 0.123(8) 0.115(8) 0.000(7) 0.001(7) 0.010(7)
C141 0.100(6) 0.113(6) 0.104(6) 0.037(5) 0.003(5) -0.007(5)
C142 0.117(6) 0.136(6) 0.128(6) 0.033(5) 0.003(5) -0.015(5)
C143 0.130(6) 0.157(7) 0.146(7) 0.030(6) 0.012(6) -0.016(6)
C144 0.147(7) 0.177(8) 0.151(8) 0.017(7) 0.023(6) -0.021(7)
N2 0.048(5) 0.103(7) 0.174(11) 0.017(7) 0.030(6) -0.007(5)
C211 0.056(6) 0.123(10) 0.166(14) 0.021(10) 0.029(8) 0.007(6)
C212 0.069(7) 0.128(12) 0.165(14) 0.001(10) 0.011(8) 0.006(7)
C213 0.101(7) 0.118(8) 0.121(8) 0.007(7) 0.018(6) -0.009(6)
C214 0.135(9) 0.171(10) 0.153(10) -0.001(8) 0.017(8) -0.004(8)
C221 0.080(6) 0.117(7) 0.157(8) 0.023(6) 0.030(6) 0.009(5)
C222 0.089(6) 0.132(8) 0.184(9) 0.029(8) 0.047(7) 0.012(6)
C223 0.125(9) 0.167(9) 0.205(11) 0.048(9) 0.051(8) 0.018(8)
C224 0.159(11) 0.194(12) 0.231(13) 0.039(12) 0.038(10) 0.024(10)
C231 0.102(6) 0.119(7) 0.146(7) 0.000(6) 0.023(6) -0.013(6)
C232 0.128(6) 0.137(6) 0.161(7) -0.003(6) 0.033(6) -0.009(5)
C233 0.162(7) 0.156(7) 0.185(7) -0.007(6) 0.047(6) 0.000(6)
C234 0.189(8) 0.187(8) 0.205(9) -0.006(7) 0.042(7) 0.003(7)
C241 0.052(6) 0.186(12) 0.168(11) 0.020(10) 0.015(7) 0.000(7)
C242 0.069(6) 0.215(11) 0.179(11) 0.017(10) 0.014(6) 0.000(7)
C243 0.093(7) 0.239(13) 0.202(12) 0.014(11) 0.009(7) 0.003(9)
C244 0.114(9) 0.257(15) 0.221(13) 0.005(13) 0.007(9) 0.008(12)
N3 0.146(5) 0.095(4) 0.101(5) -0.035(4) 0.040(4) -0.069(4)
C311 0.153(7) 0.105(6) 0.104(6) -0.035(5) 0.050(6) -0.064(6)
C312 0.156(6) 0.122(6) 0.127(6) -0.028(5) 0.045(5) -0.038(5)
C313 0.146(7) 0.132(6) 0.126(6) -0.020(6) 0.046(6) -0.005(6)
C314 0.160(9) 0.129(8) 0.130(9) -0.013(8) 0.057(8) 0.022(8)
C321 0.140(7) 0.104(6) 0.101(6) -0.039(5) 0.046(5) -0.069(5)
C322 0.142(7) 0.121(7) 0.106(6) -0.024(6) 0.049(6) -0.056(6)
C323 0.150(6) 0.135(6) 0.135(6) -0.016(6) 0.047(6) -0.035(6)
C324 0.157(7) 0.151(7) 0.146(7) -0.012(6) 0.042(6) -0.019(6)
C331 0.166(8) 0.091(6) 0.099(6) -0.022(5) 0.030(6) -0.062(6)
C332 0.191(9) 0.104(7) 0.110(7) 0.000(6) 0.016(7) -0.050(7)
C333 0.214(11) 0.117(8) 0.131(8) 0.009(7) -0.001(8) -0.045(8)
C334 0.235(13) 0.133(10) 0.150(10) 0.019(9) -0.013(10) -0.035(10)
C341 0.159(8) 0.128(7) 0.131(7) -0.027(7) 0.037(7) -0.050(7)
C342 0.188(9) 0.179(9) 0.186(9) 0.000(8) 0.039(8) -0.026(8)
C343 0.226(9) 0.230(9) 0.231(9) 0.004(8) 0.033(7) 0.005(8)
C344 0.250(13) 0.264(12) 0.259(13) 0.012(12) 0.021(11) 0.015(12)
C1C 0.100(6) 0.069(5) 0.107(7) -0.006(5) 0.001(6) 0.000(5)
C2C 0.130(8) 0.093(7) 0.121(8) -0.018(6) -0.006(7) 0.007(6)
Cl1C 0.125(6) 0.069(4) 0.124(7) -0.018(5) 0.001(6) -0.003(4)
Cl2C 0.145(6) 0.098(6) 0.110(7) -0.043(5) -0.028(5) 0.005(4)
Cl1K 0.111(4) 0.056(3) 0.105(6) -0.008(3) 0.015(4) -0.002(3)
Cl2K 0.143(5) 0.097(4) 0.121(7) -0.012(5) -0.030(5) -0.010(4)
C3D 0.156(6) 0.176(6) 0.155(6) 0.018(6) 0.000(6) 0.013(6)
C4D 0.200(7) 0.205(7) 0.181(7) -0.006(6) 0.008(6) 0.017(6)
Cl3D 0.121(3) 0.145(3) 0.139(3) -0.002(3) -0.026(2) 0.036(2)
Cl4D 0.207(3) 0.194(3) 0.186(3) -0.034(3) -0.037(3) 0.063(3)
C5E 0.288(10) 0.304(11) 0.224(10) -0.073(9) 0.030(9) 0.036(10)
C6E 0.271(10) 0.255(10) 0.229(9) -0.033(9) 0.061(9) 0.014(9)
Cl5E 0.302(9) 0.356(10) 0.231(7) -0.085(7) -0.014(7) 0.050(8)
Cl6E 0.258(7) 0.231(7) 0.270(8) 0.037(6) 0.072(6) 0.005(6)
C7F 0.152(9) 0.191(10) 0.157(9) 0.011(9) 0.082(8) 0.012(9)
C8F 0.153(9) 0.185(9) 0.175(9) 0.036(8) 0.071(8) -0.004(8)
Cl7F 0.134(6) 0.205(8) 0.153(7) -0.027(6) 0.084(5) 0.047(6)
Cl8F 0.160(5) 0.185(5) 0.194(5) 0.039(4) 0.047(4) -0.005(4)
C9G 0.178(9) 0.163(9) 0.150(9) -0.026(8) 0.055(8) 0.039(8)
C10G 0.158(6) 0.149(6) 0.146(6) 0.002(4) 0.039(4) 0.017(4)
Cl9G 0.202(10) 0.189(10) 0.168(10) -0.043(8) 0.057(8) 0.049(9)
Cl9L 0.184(12) 0.168(12) 0.152(12) -0.024(11) 0.056(11) 0.033(11)
Cl0G 0.159(6) 0.122(5) 0.119(5) 0.036(4) 0.063(4) 0.066(4)

loop_
_atom_type_symbol
_atom_type_description
_atom_type_scat_dispersion_real
_atom_type_scat_dispersion_imag
_atom_type_scat_source
C C -0.0001 0.0005 'International Tables Vol C Tables 4.2.6.8 and 6.1.1.4'
H H 0.0000 0.0000 'International Tables Vol C Tables 4.2.6.8 and 6.1.1.4'
Cl Cl 0.0555 0.0531 'International Tables Vol C Tables 4.2.6.8 and 6.1.1.4'
Mo Mo 0.0279 1.8749 'International Tables Vol C Tables 4.2.6.8 and 6.1.1.4'
N N 0.0005 0.0010 'International Tables Vol C Tables 4.2.6.8 and 6.1.1.4'
O O 0.0017 0.0018 'International Tables Vol C Tables 4.2.6.8 and 6.1.1.4'
P P 0.0349 0.0309 'International Tables Vol C Tables 4.2.6.8 and 6.1.1.4'

loop_
_geom_angle_atom_site_label_1
_geom_angle_atom_site_label_2
_geom_angle_atom_site_label_3
_geom_angle
_geom_angle_site_symmetry_1
_geom_angle_site_symmetry_3
_geom_angle_publ_flag
O4 P1 O7 108.4(2) . . ?
O5 P1 O4 109.8(3) . . ?
O5 P1 O7 108.8(2) . . ?
O6 P1 O4 110.9(3) . . ?
O6 P1 O5 109.8(3) . . ?
O6 P1 O7 109.0(3) . . ?
O104 P2 O106 111.0(3) . . ?
O104 P2 O107 108.5(3) . . ?
O105 P2 O104 110.3(3) . . ?
O105 P2 O106 110.5(3) . . ?
O105 P2 O107 108.2(3) . . ?
O106 P2 O107 108.2(3) . . ?
O8 Mo1 O4 72.76(17) . . ?
O8 Mo1 O13 150.6(2) . . ?
O8 Mo1 N1X 80.8(2) . . ?
O13 Mo1 O4 82.09(18) . . ?
O13 Mo1 N1X 79.0(2) . . ?
O14 Mo1 O4 88.04(19) . . ?
O14 Mo1 O8 101.3(2) . . ?
O14 Mo1 O13 92.8(2) . . ?
O14 Mo1 N1X 164.0(2) . . ?
O23 Mo1 O4 167.1(2) . . ?
O23 Mo1 O8 99.9(2) . . ?
O23 Mo1 O13 101.6(2) . . ?
O23 Mo1 O14 104.0(2) . . ?
O23 Mo1 N1X 91.2(2) . . ?
N1X Mo1 O4 77.36(18) . . ?
O1 Mo2 O4 89.41(19) . . ?
O1 Mo2 O8 98.2(2) . . ?
O1 Mo2 O9 96.1(2) . . ?
O1 Mo2 O15 165.6(2) . . ?
O8 Mo2 O4 73.07(17) . . ?
O8 Mo2 O15 82.06(18) . . ?
O9 Mo2 O4 84.97(18) . . ?
O9 Mo2 O8 153.5(2) . . ?
O9 Mo2 O15 78.64(18) . . ?
O15 Mo2 O4 76.86(17) . . ?
O24 Mo2 O1 103.1(2) . . ?
O24 Mo2 O4 164.61(19) . . ?
O24 Mo2 O8 96.0(2) . . ?
O24 Mo2 O9 102.3(2) . . ?
O24 Mo2 O15 91.1(2) . . ?
O9 Mo3 O5 81.79(17) . . ?
O9 Mo3 N3Y 78.67(19) . . ?
O10 Mo3 O5 73.44(18) . . ?
O10 Mo3 O9 151.5(2) . . ?
O10 Mo3 N3Y 82.6(2) . . ?
O16 Mo3 O5 88.23(19) . . ?
O16 Mo3 O9 93.3(2) . . ?
O16 Mo3 O10 99.7(2) . . ?
O16 Mo3 N3Y 164.8(2) . . ?
O25 Mo3 O5 166.5(2) . . ?
O25 Mo3 O9 102.4(2) . . ?
O25 Mo3 O10 98.9(2) . . ?
O25 Mo3 O16 104.2(2) . . ?
O25 Mo3 N3Y 90.2(2) . . ?
N3Y Mo3 O5 77.95(18) . . ?
O2 Mo4 O5 87.91(18) . . ?
O2 Mo4 O10 98.7(2) . . ?
O2 Mo4 O11 95.8(2) . . ?
O2 Mo4 O17 164.2(2) . . ?
O10 Mo4 O5 73.01(17) . . ?
O10 Mo4 O17 82.1(2) . . ?
O11 Mo4 O5 85.85(18) . . ?
O11 Mo4 O10 153.8(2) . . ?
O11 Mo4 O17 78.1(2) . . ?
O17 Mo4 O5 77.21(16) . . ?
O26 Mo4 O2 103.3(3) . . ?
O26 Mo4 O5 166.0(2) . . ?
O26 Mo4 O10 96.8(2) . . ?
O26 Mo4 O11 101.0(3) . . ?
O26 Mo4 O17 92.2(2) . . ?
O11 Mo5 O6 81.14(18) . . ?
O11 Mo5 N5Z 77.9(2) . . ?
O12 Mo5 O6 73.12(19) . . ?
O12 Mo5 O11 150.2(2) . . ?
O12 Mo5 N5Z 83.1(2) . . ?
O18 Mo5 O6 88.3(2) . . ?
O18 Mo5 O11 93.4(2) . . ?
O18 Mo5 O12 100.5(2) . . ?
O18 Mo5 N5Z 166.4(2) . . ?
O27 Mo5 O6 167.3(2) . . ?
O27 Mo5 O11 103.5(3) . . ?
O27 Mo5 O12 98.9(3) . . ?
O27 Mo5 O18 103.1(3) . . ?
O27 Mo5 N5Z 89.2(3) . . ?
N5Z Mo5 O6 80.1(2) . . ?
O3 Mo6 O6 87.5(2) . . ?
O3 Mo6 O12 97.5(2) . . ?
O3 Mo6 O13 96.1(2) . . ?
O3 Mo6 O19 164.2(2) . . ?
O12 Mo6 O6 72.71(19) . . ?
O12 Mo6 O19 81.5(2) . . ?
O13 Mo6 O6 85.89(18) . . ?
O13 Mo6 O12 154.0(2) . . ?
O13 Mo6 O19 79.5(2) . . ?
O19 Mo6 O6 77.18(18) . . ?
O28 Mo6 O3 102.9(3) . . ?
O28 Mo6 O6 166.4(2) . . ?
O28 Mo6 O12 97.0(2) . . ?
O28 Mo6 O13 101.4(2) . . ?
O28 Mo6 O19 92.8(2) . . ?
O14 Mo7A O7 79.94(17) . . ?
O19 Mo7A O7 86.0(2) . . ?
O19 Mo7A O14 87.9(2) . . ?
O19 Mo7A O20A 153.9(2) . . ?
O19 Mo7A O22A 99.8(3) . . ?
O20A Mo7A O7 71.0(2) . . ?
O20A Mo7A O14 76.3(2) . . ?
O22A Mo7A O7 75.3(2) . . ?
O22A Mo7A O14 153.4(3) . . ?
O22A Mo7A O20A 86.5(3) . . ?
O29A Mo7A O7 170.0(3) . . ?
O29A Mo7A O14 100.0(3) . . ?
O29A Mo7A O19 104.0(3) . . ?
O29A Mo7A O20A 99.2(3) . . ?
O29A Mo7A O22A 102.7(3) . . ?
O15 Mo8A O7 86.45(19) . . ?
O15 Mo8A O16 87.4(2) . . ?
O15 Mo8A O20A 100.1(3) . . ?
O15 Mo8A O21A 155.4(2) . . ?
O16 Mo8A O7 80.56(18) . . ?
O20A Mo8A O7 76.1(2) . . ?
O20A Mo8A O16 154.9(2) . . ?
O20A Mo8A O21A 87.1(3) . . ?
O21A Mo8A O7 72.3(2) . . ?
O21A Mo8A O16 77.1(2) . . ?
O30A Mo8A O7 169.9(2) . . ?
O30A Mo8A O15 103.5(3) . . ?
O30A Mo8A O16 98.1(2) . . ?
O30A Mo8A O20A 103.3(3) . . ?
O30A Mo8A O21A 97.6(3) . . ?
O17 Mo9A O7 85.47(18) . . ?
O17 Mo9A O18 87.0(2) . . ?
O17 Mo9A O21A 99.9(3) . . ?
O17 Mo9A O22A 154.0(3) . . ?
O18 Mo9A O7 80.69(17) . . ?
O21A Mo9A O7 75.3(2) . . ?
O21A Mo9A O18 154.3(2) . . ?
O21A Mo9A O22A 86.7(3) . . ?
O22A Mo9A O7 71.8(2) . . ?
O22A Mo9A O18 77.1(3) . . ?
O31A Mo9A O7 170.3(3) . . ?
O31A Mo9A O17 104.2(3) . . ?
O31A Mo9A O18 99.6(3) . . ?
O31A Mo9A O21A 102.6(3) . . ?
O31A Mo9A O22A 98.7(3) . . ?
O14 Mo7B O7 73.3(2) . . ?
O15 Mo7B O7 83.3(3) . . ?
O15 Mo7B O14 95.8(3) . . ?
O15 Mo7B O20B 95.7(7) . . ?
O15 Mo7B O22B 155.2(5) . . ?
O20B Mo7B O7 73.0(3) . . ?
O20B Mo7B O14 142.8(5) . . ?
O22B Mo7B O7 73.2(4) . . ?
O22B Mo7B O14 70.3(8) . . ?
O22B Mo7B O20B 85.0(13) . . ?
O29B Mo7B O7 165.7(14) . . ?
O29B Mo7B O14 103.2(14) . . ?
O29B Mo7B O15 111.0(14) . . ?
O29B Mo7B O20B 105.4(13) . . ?
O29B Mo7B O22B 92.6(14) . . ?
O16 Mo8B O7 77.2(2) . . ?
O17 Mo8B O7 80.8(2) . . ?
O17 Mo8B O16 99.1(3) . . ?
O17 Mo8B O21B 90.4(7) . . ?
O20B Mo8B O7 76.8(3) . . ?
O20B Mo8B O16 72.4(8) . . ?
O20B Mo8B O17 157.3(4) . . ?
O20B Mo8B O21B 85.5(14) . . ?
O21B Mo8B O7 70.0(3) . . ?
O21B Mo8B O16 143.9(5) . . ?
O30B Mo8B O7 167.9(15) . . ?
O30B Mo8B O16 99.3(15) . . ?
O30B Mo8B O17 111.2(15) . . ?
O30B Mo8B O20B 91.1(15) . . ?
O30B Mo8B O21B 109.6(15) . . ?
O18 Mo9B O7 78.1(2) . . ?
O19 Mo9B O7 84.0(3) . . ?
O19 Mo9B O18 92.8(3) . . ?
O19 Mo9B O22B 97.5(7) . . ?
O21B Mo9B O7 77.0(3) . . ?
O21B Mo9B O18 74.6(8) . . ?
O21B Mo9B O19 158.9(5) . . ?
O21B Mo9B O22B 85.6(14) . . ?
O22B Mo9B O7 72.8(3) . . ?
O22B Mo9B O18 147.8(5) . . ?
O31B Mo9B O7 171.6(13) . . ?
O31B Mo9B O18 102.6(15) . . ?
O31B Mo9B O19 104.3(13) . . ?
O31B Mo9B O21B 95.0(13) . . ?
O31B Mo9B O22B 104.2(16) . . ?
O108 Mo11 O104 73.4(2) . . ?
O108 Mo11 N11X 81.6(2) . . ?
O113 Mo11 O104 83.1(2) . . ?
O113 Mo11 O108 152.7(2) . . ?
O113 Mo11 N11X 79.5(2) . . ?
O114 Mo11 O104 88.2(2) . . ?
O114 Mo11 O108 100.3(3) . . ?
O114 Mo11 O113 92.6(2) . . ?
O114 Mo11 N11X 163.7(2) . . ?
O123 Mo11 O104 166.2(2) . . ?
O123 Mo11 O108 98.8(3) . . ?
O123 Mo11 O113 101.1(3) . . ?
O123 Mo11 O114 104.6(3) . . ?
O123 Mo11 N11X 90.9(3) . . ?
N11X Mo11 O104 76.8(2) . . ?
O101 Mo12 O104 87.5(2) . . ?
O101 Mo12 O108 98.9(3) . . ?
O101 Mo12 O109 94.0(3) . . ?
O101 Mo12 O115 162.9(2) . . ?
O108 Mo12 O104 71.7(2) . . ?
O108 Mo12 O115 83.4(2) . . ?
O109 Mo12 O104 85.9(2) . . ?
O109 Mo12 O108 153.5(3) . . ?
O109 Mo12 O115 77.8(2) . . ?
O115 Mo12 O104 77.10(18) . . ?
O124 Mo12 O101 103.2(3) . . ?
O124 Mo12 O104 166.4(3) . . ?
O124 Mo12 O108 98.0(3) . . ?
O124 Mo12 O109 101.5(3) . . ?
O124 Mo12 O115 93.2(3) . . ?
O109 Mo13 O105 82.5(2) . . ?
O109 Mo13 N15Z 79.1(3) . . ?
O110 Mo13 O105 72.5(2) . . ?
O110 Mo13 O109 150.7(2) . . ?
O110 Mo13 N15Z 81.4(3) . . ?
O116 Mo13 O105 88.1(2) . . ?
O116 Mo13 O109 92.6(3) . . ?
O116 Mo13 O110 101.5(3) . . ?
O116 Mo13 N15Z 165.9(3) . . ?
O125 Mo13 O105 167.1(3) . . ?
O125 Mo13 O109 102.3(3) . . ?
O125 Mo13 O110 99.3(3) . . ?
O125 Mo13 O116 103.5(3) . . ?
O125 Mo13 N15Z 89.6(3) . . ?
N15Z Mo13 O105 79.5(2) . . ?
O102 Mo14 O105 87.9(2) . . ?
O102 Mo14 O110 99.0(2) . . ?
O102 Mo14 O111 96.3(2) . . ?
O102 Mo14 O117 163.8(2) . . ?
O110 Mo14 O105 72.8(2) . . ?
O110 Mo14 O117 80.8(2) . . ?
O111 Mo14 O105 85.58(19) . . ?
O111 Mo14 O110 152.9(2) . . ?
O111 Mo14 O117 78.4(2) . . ?
O117 Mo14 O105 76.52(19) . . ?
O126 Mo14 O102 102.9(3) . . ?
O126 Mo14 O105 167.2(2) . . ?
O126 Mo14 O110 98.5(3) . . ?
O126 Mo14 O111 99.7(3) . . ?
O126 Mo14 O117 93.1(2) . . ?
O111 Mo15 O106 80.70(19) . . ?
O111 Mo15 O112 150.6(2) . . ?
O111 Mo15 N13Y 79.5(2) . . ?
O112 Mo15 O106 74.13(19) . . ?
O112 Mo15 N13Y 81.2(2) . . ?
O118 Mo15 O106 87.7(2) . . ?
O118 Mo15 O111 93.0(2) . . ?
O118 Mo15 O112 100.8(2) . . ?
O118 Mo15 N13Y 165.9(2) . . ?
O127 Mo15 O106 168.8(2) . . ?
O127 Mo15 O111 101.8(3) . . ?
O127 Mo15 O112 100.2(3) . . ?
O127 Mo15 O118 103.0(3) . . ?
O127 Mo15 N13Y 90.3(2) . . ?
N13Y Mo15 O106 79.32(18) . . ?
O103 Mo16 O106 88.5(2) . . ?
O103 Mo16 O112 97.8(2) . . ?
O103 Mo16 O113 95.6(2) . . ?
O103 Mo16 O119 164.3(2) . . ?
O112 Mo16 O106 73.22(19) . . ?
O112 Mo16 O119 82.7(2) . . ?
O113 Mo16 O106 83.8(2) . . ?
O113 Mo16 O112 153.0(2) . . ?
O113 Mo16 O119 78.2(2) . . ?
O119 Mo16 O106 76.52(16) . . ?
O128 Mo16 O103 103.3(3) . . ?
O128 Mo16 O106 166.3(2) . . ?
O128 Mo16 O112 98.1(3) . . ?
O128 Mo16 O113 101.5(3) . . ?
O128 Mo16 O119 92.1(2) . . ?
O114 Mo17 O107 80.56(19) . . ?
O114 Mo17 O120 76.2(3) . . ?
O119 Mo17 O107 86.28(19) . . ?
O119 Mo17 O114 85.5(2) . . ?
O119 Mo17 O120 152.5(3) . . ?
O119 Mo17 O122 98.7(3) . . ?
O120 Mo17 O107 70.7(2) . . ?
O122 Mo17 O107 75.0(2) . . ?
O122 Mo17 O114 154.8(2) . . ?
O122 Mo17 O120 89.9(3) . . ?
O129 Mo17 O107 168.8(2) . . ?
O129 Mo17 O114 99.2(3) . . ?
O129 Mo17 O119 104.9(3) . . ?
O129 Mo17 O120 98.3(3) . . ?
O129 Mo17 O122 103.6(3) . . ?
O115 Mo18 O107 86.3(2) . . ?
O115 Mo18 O116 86.1(3) . . ?
O115 Mo18 O121 151.9(3) . . ?
O116 Mo18 O107 80.03(19) . . ?
O116 Mo18 O121 75.7(3) . . ?
O120 Mo18 O107 74.9(2) . . ?
O120 Mo18 O115 99.0(3) . . ?
O120 Mo18 O116 153.9(2) . . ?
O120 Mo18 O121 89.0(3) . . ?
O121 Mo18 O107 69.7(2) . . ?
O130 Mo18 O107 169.2(3) . . ?
O130 Mo18 O115 104.5(3) . . ?
O130 Mo18 O116 98.9(3) . . ?
O130 Mo18 O120 104.4(3) . . ?
O130 Mo18 O121 99.5(3) . . ?
O117 Mo19 O107 86.5(2) . . ?
O117 Mo19 O118 86.1(2) . . ?
O117 Mo19 O121 100.2(3) . . ?
O117 Mo19 O122 153.0(2) . . ?
O118 Mo19 O107 81.42(19) . . ?
O118 Mo19 O122 76.6(2) . . ?
O121 Mo19 O107 75.5(2) . . ?
O121 Mo19 O118 155.6(3) . . ?
O121 Mo19 O122 88.2(3) . . ?
O122 Mo19 O107 70.7(2) . . ?
O131 Mo19 O107 169.6(2) . . ?
O131 Mo19 O117 103.8(3) . . ?
O131 Mo19 O118 98.5(3) . . ?
O131 Mo19 O121 102.8(3) . . ?
O131 Mo19 O122 99.1(3) . . ?
P1 O4 Mo1 124.2(3) . . ?
P1 O4 Mo2 130.7(3) . . ?
Mo2 O4 Mo1 91.42(14) . . ?
P1 O5 Mo3 124.9(2) . . ?
P1 O5 Mo4 129.9(3) . . ?
Mo4 O5 Mo3 91.57(15) . . ?
P1 O6 Mo5 125.2(2) . . ?
P1 O6 Mo6 129.6(3) . . ?
Mo6 O6 Mo5 90.96(17) . . ?
P1 O7 Mo7A 124.8(3) . . ?
P1 O7 Mo8A 125.8(3) . . ?
P1 O7 Mo9A 125.2(2) . . ?
P1 O7 Mo7B 125.4(3) . . ?
P1 O7 Mo8B 124.4(3) . . ?
P1 O7 Mo9B 128.3(3) . . ?
Mo8A O7 Mo7A 90.31(15) . . ?
Mo8A O7 Mo9A 90.21(15) . . ?
Mo9A O7 Mo7A 89.46(15) . . ?
Mo7B O7 Mo8B 86.8(2) . . ?
Mo9B O7 Mo7B 89.9(2) . . ?
Mo9B O7 Mo8B 89.7(2) . . ?
Mo1 O8 Mo2 122.7(2) . . ?
Mo3 O9 Mo2 155.2(3) . . ?
Mo3 O10 Mo4 122.0(2) . . ?
Mo5 O11 Mo4 154.7(3) . . ?
Mo5 O12 Mo6 123.2(3) . . ?
Mo1 O13 Mo6 153.8(3) . . ?
Mo1 O14 Mo7A 143.7(3) . . ?
Mo1 O14 Mo7B 125.1(3) . . ?
Mo8A O15 Mo2 152.6(3) . . ?
Mo7B O15 Mo2 144.6(3) . . ?
Mo3 O16 Mo8A 142.1(3) . . ?
Mo3 O16 Mo8B 128.8(3) . . ?
Mo9A O17 Mo4 152.7(3) . . ?
Mo8B O17 Mo4 138.0(3) . . ?
Mo5 O18 Mo9A 143.4(3) . . ?
Mo5 O18 Mo9B 129.9(3) . . ?
Mo7A O19 Mo6 152.4(3) . . ?
Mo9B O19 Mo6 142.4(3) . . ?
Mo8A O20A Mo7A 122.6(3) . . ?
Mo9A O21A Mo8A 122.1(3) . . ?
Mo7A O22A Mo9A 123.4(3) . . ?
Mo8B O20B Mo7B 123.3(5) . . ?
Mo9B O21B Mo8B 123.2(5) . . ?
Mo7B O22B Mo9B 124.0(6) . . ?
P2 O104 Mo11 125.2(3) . . ?
P2 O104 Mo12 130.5(3) . . ?
Mo11 O104 Mo12 91.78(17) . . ?
P2 O105 Mo13 125.2(3) . . ?
P2 O105 Mo14 130.3(3) . . ?
Mo14 O105 Mo13 91.62(17) . . ?
P2 O106 Mo15 125.9(3) . . ?
P2 O106 Mo16 130.8(3) . . ?
Mo16 O106 Mo15 90.29(16) . . ?
P2 O107 Mo17 125.1(3) . . ?
P2 O107 Mo18 125.1(3) . . ?
P2 O107 Mo19 125.2(3) . . ?
Mo17 O107 Mo18 89.75(15) . . ?
Mo19 O107 Mo17 90.44(16) . . ?
Mo19 O107 Mo18 90.47(16) . . ?
Mo11 O108 Mo12 123.1(3) . . ?
Mo13 O109 Mo12 153.1(3) . . ?
Mo13 O110 Mo14 123.1(3) . . ?
Mo15 O111 Mo14 154.7(3) . . ?
Mo15 O112 Mo16 122.3(2) . . ?
Mo11 O113 Mo16 154.4(3) . . ?
Mo11 O114 Mo17 144.1(3) . . ?
Mo18 O115 Mo12 154.4(3) . . ?
Mo13 O116 Mo18 144.1(4) . . ?
Mo19 O117 Mo14 152.6(3) . . ?
Mo15 O118 Mo19 144.0(3) . . ?
Mo17 O119 Mo16 154.0(3) . . ?
Mo18 O120 Mo17 124.5(3) . . ?
Mo19 O121 Mo18 124.3(3) . . ?
Mo17 O122 Mo19 123.8(3) . . ?
C1X N1X Mo1 124.7(5) . . ?
C1X N1X C2X 105.4(6) . . ?
C2X N1X Mo1 129.8(4) . . ?
C1X N2X C3X 108.2(6) . . ?
C1X N2X C4X 125.0(6) . . ?
C3X N2X C4X 126.0(6) . . ?
C10X N11X Mo11 125.1(6) . . ?
C10X N11X C11X 104.5(7) . . ?
C11X N11X Mo11 130.3(5) . . ?
C10X N12X C7X 125.7(7) . . ?
C10X N12X C12X 106.6(7) . . ?
C12X N12X C7X 127.5(7) . . ?
N1X C1X N2X 111.0(6) . . ?
N1X C1X H1X 124.5 . . ?
N2X C1X H1X 124.5 . . ?
N1X C2X H2X 125.0 . . ?
C3X C2X N1X 110.0(6) . . ?
C3X C2X H2X 125.0 . . ?
N2X C3X H3X 127.4 . . ?
C2X C3X N2X 105.3(6) . . ?
C2X C3X H3X 127.4 . . ?
C5X C4X N2X 118.9(7) . . ?
C9X C4X N2X 121.0(6) . . ?
C9X C4X C5X 120.1(7) . . ?
C4X C5X H5X 120.4 . . ?
C4X C5X C6X 119.1(8) . . ?
C6X C5X H5X 120.4 . . ?
C5X C6X H6X 119.9 . . ?
C7X C6X C5X 120.2(8) . . ?
C7X C6X H6X 119.9 . . ?
C6X C7X N12X 119.8(7) . . ?
C6X C7X C8X 118.9(7) . . ?
C8X C7X N12X 121.3(7) . . ?
C7X C8X H8X 119.2 . . ?
C7X C8X C9X 121.6(7) . . ?
C9X C8X H8X 119.2 . . ?
C4X C9X C8X 119.5(7) . . ?
C4X C9X H9X 120.3 . . ?
C8X C9X H9X 120.3 . . ?
N11X C10X N12X 111.8(7) . . ?
N11X C10X H10X 124.1 . . ?
N12X C10X H10X 124.1 . . ?
N11X C11X H11X 124.3 . . ?
C12X C11X N11X 111.5(8) . . ?
C12X C11X H11X 124.3 . . ?
N12X C12X H12X 127.2 . . ?
C11X C12X N12X 105.6(8) . . ?
C11X C12X H12X 127.2 . . ?
C1Y N3Y Mo3 124.3(4) . . ?
C1Y N3Y C2Y 106.9(5) . . ?
C2Y N3Y Mo3 128.7(4) . . ?
C1Y N4Y C3Y 107.1(5) . . ?
C1Y N4Y C4Y 125.3(6) . . ?
C3Y N4Y C4Y 127.5(6) . . ?
C10Y N13Y Mo15 123.9(5) . . ?
C10Y N13Y C11Y 105.9(6) . . ?
C11Y N13Y Mo15 130.2(5) . . ?
C10Y N14Y C7Y 125.3(6) . . ?
C10Y N14Y C12Y 106.1(6) . . ?
C12Y N14Y C7Y 128.4(6) . . ?
N3Y C1Y N4Y 109.6(6) . . ?
N3Y C1Y H1Y 125.2 . . ?
N4Y C1Y H1Y 125.2 . . ?
N3Y C2Y H2Y 125.1 . . ?
C3Y C2Y N3Y 109.8(6) . . ?
C3Y C2Y H2Y 125.1 . . ?
N4Y C3Y H3Y 126.8 . . ?
C2Y C3Y N4Y 106.4(6) . . ?
C2Y C3Y H3Y 126.8 . . ?
C5Y C4Y N4Y 121.5(6) . . ?
C5Y C4Y C9Y 118.2(6) . . ?
C9Y C4Y N4Y 120.3(6) . . ?
C4Y C5Y H5Y 120.2 . . ?
C4Y C5Y C6Y 119.6(6) . . ?
C6Y C5Y H5Y 120.2 . . ?
C5Y C6Y H6Y 119.3 . . ?
C7Y C6Y C5Y 121.5(6) . . ?
C7Y C6Y H6Y 119.3 . . ?
C6Y C7Y N14Y 120.8(6) . . ?
C6Y C7Y C8Y 119.3(6) . . ?
C8Y C7Y N14Y 119.8(6) . . ?
C7Y C8Y H8Y 120.6 . . ?
C9Y C8Y C7Y 118.8(6) . . ?
C9Y C8Y H8Y 120.6 . . ?
C4Y C9Y H9Y 118.7 . . ?
C8Y C9Y C4Y 122.6(7) . . ?
C8Y C9Y H9Y 118.7 . . ?
N13Y C10Y N14Y 110.5(6) . . ?
N13Y C10Y H10Y 124.7 . . ?
N14Y C10Y H10Y 124.7 . . ?
N13Y C11Y H11Y 124.5 . . ?
C12Y C11Y N13Y 111.0(7) . . ?
C12Y C11Y H11Y 124.5 . . ?
N14Y C12Y H12Y 126.8 . . ?
C11Y C12Y N14Y 106.5(6) . . ?
C11Y C12Y H12Y 126.8 . . ?
C1Z N5Z Mo5 125.8(6) . . ?
C1Z N5Z C2Z 105.6(7) . . ?
C2Z N5Z Mo5 128.1(6) . . ?
C1Z N6Z C4Z 125.0(7) . . ?
C3Z N6Z C1Z 106.7(7) . . ?
C3Z N6Z C4Z 128.2(7) . . ?
C10Z N15Z Mo13 123.6(6) . . ?
C10Z N15Z C11Z 106.5(8) . . ?
C11Z N15Z Mo13 129.9(7) . . ?
C10Z N16Z C7Z 124.9(8) . . ?
C10Z N16Z C12Z 106.5(8) . . ?
C12Z N16Z C7Z 128.4(8) . . ?
N5Z C1Z N6Z 111.4(8) . . ?
N5Z C1Z H1Z 124.3 . . ?
N6Z C1Z H1Z 124.3 . . ?
N5Z C2Z H2Z 125.2 . . ?
C3Z C2Z N5Z 109.5(9) . . ?
C3Z C2Z H2Z 125.2 . . ?
N6Z C3Z C2Z 106.7(9) . . ?
N6Z C3Z H3Z 126.6 . . ?
C2Z C3Z H3Z 126.6 . . ?
C5Z C4Z N6Z 122.4(7) . . ?
C5Z C4Z C9Z 117.7(9) . . ?
C9Z C4Z N6Z 119.7(8) . . ?
C4Z C5Z H5Z 119.7 . . ?
C6Z C5Z C4Z 120.7(8) . . ?
C6Z C5Z H5Z 119.7 . . ?
C5Z C6Z H6Z 119.3 . . ?
C5Z C6Z C7Z 121.3(9) . . ?
C7Z C6Z H6Z 119.3 . . ?
C6Z C7Z N16Z 120.6(9) . . ?
C8Z C7Z N16Z 121.4(8) . . ?
C8Z C7Z C6Z 117.9(8) . . ?
C7Z C8Z H8Z 120.2 . . ?
C9Z C8Z C7Z 119.5(8) . . ?
C9Z C8Z H8Z 120.2 . . ?
C4Z C9Z H9Z 118.6 . . ?
C8Z C9Z C4Z 122.8(9) . . ?
C8Z C9Z H9Z 118.6 . . ?
N15Z C10Z N16Z 111.1(9) . . ?
N15Z C10Z H10Z 124.5 . . ?
N16Z C10Z H10Z 124.5 . . ?
N15Z C11Z H11Z 124.4 . . ?
C12Z C11Z N15Z 111.3(10) . . ?
C12Z C11Z H11Z 124.4 . . ?
N16Z C12Z H12Z 127.7 . . ?
C11Z C12Z N16Z 104.6(9) . . ?
C11Z C12Z H12Z 127.7 . . ?
C111 N1 C121 102.4(8) . . ?
C111 N1 C131 114.0(10) . . ?
C111 N1 C141 112.4(10) . . ?
C131 N1 C121 112.9(9) . . ?
C131 N1 C141 105.0(8) . . ?
C141 N1 C121 110.2(9) . . ?
N1 C111 H11A 108.8 . . ?
N1 C111 H11B 108.8 . . ?
N1 C111 C112 113.8(9) . . ?
H11A C111 H11B 107.7 . . ?
C112 C111 H11A 108.8 . . ?
C112 C111 H11B 108.8 . . ?
C111 C112 H11C 109.6 . . ?
C111 C112 H11D 109.6 . . ?
C111 C112 C113 110.4(8) . . ?
H11C C112 H11D 108.1 . . ?
C113 C112 H11C 109.6 . . ?
C113 C112 H11D 109.6 . . ?
C112 C113 H11E 109.4 . . ?
C112 C113 H11F 109.4 . . ?
H11E C113 H11F 108.0 . . ?
C114 C113 C112 111.3(9) . . ?
C114 C113 H11E 109.4 . . ?
C114 C113 H11F 109.4 . . ?
C113 C114 H11G 109.5 . . ?
C113 C114 H11H 109.5 . . ?
C113 C114 H11I 109.5 . . ?
H11G C114 H11H 109.5 . . ?
H11G C114 H11I 109.5 . . ?
H11H C114 H11I 109.5 . . ?
N1 C121 H12A 108.8 . . ?
N1 C121 H12B 108.8 . . ?
N1 C121 C122 113.6(9) . . ?
H12A C121 H12B 107.7 . . ?
C122 C121 H12A 108.8 . . ?
C122 C121 H12B 108.8 . . ?
C121 C122 H12C 109.4 . . ?
C121 C122 H12D 109.4 . . ?
C121 C122 C123 111.2(10) . . ?
H12C C122 H12D 108.0 . . ?
C123 C122 H12C 109.4 . . ?
C123 C122 H12D 109.4 . . ?
C122 C123 H12E 108.8 . . ?
C122 C123 H12F 108.8 . . ?
H12E C123 H12F 107.7 . . ?
C124 C123 C122 113.8(10) . . ?
C124 C123 H12E 108.8 . . ?
C124 C123 H12F 108.8 . . ?
C123 C124 H12G 109.5 . . ?
C123 C124 H12H 109.5 . . ?
C123 C124 H12I 109.5 . . ?
H12G C124 H12H 109.5 . . ?
H12G C124 H12I 109.5 . . ?
H12H C124 H12I 109.5 . . ?
N1 C131 H13A 108.5 . . ?
N1 C131 H13B 108.5 . . ?
N1 C131 C132 114.9(9) . . ?
H13A C131 H13B 107.5 . . ?
C132 C131 H13A 108.5 . . ?
C132 C131 H13B 108.5 . . ?
C131 C132 H13C 109.4 . . ?
C131 C132 H13D 109.4 . . ?
H13C C132 H13D 108.0 . . ?
C133 C132 C131 111.2(11) . . ?
C133 C132 H13C 109.4 . . ?
C133 C132 H13D 109.4 . . ?
C132 C133 H13E 108.8 . . ?
C132 C133 H13F 108.8 . . ?
H13E C133 H13F 107.7 . . ?
C134 C133 C132 114.0(12) . . ?
C134 C133 H13E 108.8 . . ?
C134 C133 H13F 108.8 . . ?
C133 C134 H13G 109.5 . . ?
C133 C134 H13H 109.5 . . ?
C133 C134 H13I 109.5 . . ?
H13G C134 H13H 109.5 . . ?
H13G C134 H13I 109.5 . . ?
H13H C134 H13I 109.5 . . ?
N1 C141 H14A 107.7 . . ?
N1 C141 H14B 107.7 . . ?
N1 C141 C142 118.3(10) . . ?
H14A C141 H14B 107.1 . . ?
C142 C141 H14A 107.7 . . ?
C142 C141 H14B 107.7 . . ?
C141 C142 H14C 109.7 . . ?
C141 C142 H14D 109.7 . . ?
C141 C142 C143 109.7(9) . . ?
H14C C142 H14D 108.2 . . ?
C143 C142 H14C 109.7 . . ?
C143 C142 H14D 109.7 . . ?
C142 C143 H14E 109.6 . . ?
C142 C143 H14F 109.6 . . ?
C142 C143 C144 110.1(10) . . ?
H14E C143 H14F 108.2 . . ?
C144 C143 H14E 109.6 . . ?
C144 C143 H14F 109.6 . . ?
C143 C144 H14G 109.5 . . ?
C143 C144 H14H 109.5 . . ?
C143 C144 H14I 109.5 . . ?
H14G C144 H14H 109.5 . . ?
H14G C144 H14I 109.5 . . ?
H14H C144 H14I 109.5 . . ?
C211 N2 C221 110.4(10) . . ?
C211 N2 C231 112.0(11) . . ?
C211 N2 C241 107.9(9) . . ?
C221 N2 C231 104.8(8) . . ?
C241 N2 C221 110.6(11) . . ?
C241 N2 C231 111.2(11) . . ?
N2 C211 H21A 108.2 . . ?
N2 C211 H21B 108.2 . . ?
N2 C211 C212 116.2(10) . . ?
H21A C211 H21B 107.4 . . ?
C212 C211 H21A 108.2 . . ?
C212 C211 H21B 108.2 . . ?
C211 C212 H21C 109.8 . . ?
C211 C212 H21D 109.8 . . ?
C211 C212 C213 109.2(10) . . ?
H21C C212 H21D 108.3 . . ?
C213 C212 H21C 109.8 . . ?
C213 C212 H21D 109.8 . . ?
C212 C213 H21E 108.5 . . ?
C212 C213 H21F 108.5 . . ?
H21E C213 H21F 107.5 . . ?
C214 C213 C212 115.2(13) . . ?
C214 C213 H21E 108.5 . . ?
C214 C213 H21F 108.5 . . ?
C213 C214 H21G 109.5 . . ?
C213 C214 H21H 109.5 . . ?
C213 C214 H21I 109.5 . . ?
H21G C214 H21H 109.5 . . ?
H21G C214 H21I 109.5 . . ?
H21H C214 H21I 109.5 . . ?
N2 C221 H22A 109.0 . . ?
N2 C221 H22B 109.0 . . ?
N2 C221 C222 112.8(8) . . ?
H22A C221 H22B 107.8 . . ?
C222 C221 H22A 109.0 . . ?
C222 C221 H22B 109.0 . . ?
C221 C222 H22C 109.1 . . ?
C221 C222 H22D 109.1 . . ?
H22C C222 H22D 107.8 . . ?
C223 C222 C221 112.6(7) . . ?
C223 C222 H22C 109.1 . . ?
C223 C222 H22D 109.1 . . ?
C222 C223 H22E 109.2 . . ?
C222 C223 H22F 109.2 . . ?
H22E C223 H22F 107.9 . . ?
C224 C223 C222 111.9(8) . . ?
C224 C223 H22E 109.2 . . ?
C224 C223 H22F 109.2 . . ?
C223 C224 H22G 109.5 . . ?
C223 C224 H22H 109.5 . . ?
C223 C224 H22I 109.5 . . ?
H22G C224 H22H 109.5 . . ?
H22G C224 H22I 109.5 . . ?
H22H C224 H22I 109.5 . . ?
N2 C231 H23A 107.9 . . ?
N2 C231 H23B 107.9 . . ?
H23A C231 H23B 107.2 . . ?
C232 C231 N2 117.7(10) . . ?
C232 C231 H23A 107.9 . . ?
C232 C231 H23B 107.9 . . ?
C231 C232 H23C 109.9 . . ?
C231 C232 H23D 109.9 . . ?
C231 C232 C233 109.1(10) . . ?
H23C C232 H23D 108.3 . . ?
C233 C232 H23C 109.9 . . ?
C233 C232 H23D 109.9 . . ?
C232 C233 H23E 108.9 . . ?
C232 C233 H23F 108.9 . . ?
H23E C233 H23F 107.7 . . ?
C234 C233 C232 113.5(11) . . ?
C234 C233 H23E 108.9 . . ?
C234 C233 H23F 108.9 . . ?
C233 C234 H23G 109.5 . . ?
C233 C234 H23H 109.5 . . ?
C233 C234 H23I 109.5 . . ?
H23G C234 H23H 109.5 . . ?
H23G C234 H23I 109.5 . . ?
H23H C234 H23I 109.5 . . ?
N2 C241 H24A 107.9 . . ?
N2 C241 H24B 107.9 . . ?
N2 C241 C242 117.8(10) . . ?
H24A C241 H24B 107.2 . . ?
C242 C241 H24A 107.9 . . ?
C242 C241 H24B 107.9 . . ?
C241 C242 H24C 109.3 . . ?
C241 C242 H24D 109.3 . . ?
C241 C242 C243 111.6(10) . . ?
H24C C242 H24D 108.0 . . ?
C243 C242 H24C 109.3 . . ?
C243 C242 H24D 109.3 . . ?
C242 C243 H24E 110.0 . . ?
C242 C243 H24F 110.0 . . ?
C242 C243 C244 108.6(11) . . ?
H24E C243 H24F 108.3 . . ?
C244 C243 H24E 110.0 . . ?
C244 C243 H24F 110.0 . . ?
C243 C244 H24G 109.5 . . ?
C243 C244 H24H 109.5 . . ?
C243 C244 H24I 109.5 . . ?
H24G C244 H24H 109.5 . . ?
H24G C244 H24I 109.5 . . ?
H24H C244 H24I 109.5 . . ?
C311 N3 C341 109.6(12) . . ?
C321 N3 C311 106.6(8) . . ?
C321 N3 C341 111.6(11) . . ?
C331 N3 C311 112.9(11) . . ?
C331 N3 C321 112.9(12) . . ?
C331 N3 C341 103.3(8) . . ?
N3 C311 H31A 108.6 . . ?
N3 C311 H31B 108.6 . . ?
N3 C311 C312 114.5(10) . . ?
H31A C311 H31B 107.6 . . ?
C312 C311 H31A 108.6 . . ?
C312 C311 H31B 108.6 . . ?
C311 C312 H31C 108.7 . . ?
C311 C312 H31D 108.7 . . ?
H31C C312 H31D 107.6 . . ?
C313 C312 C311 114.3(12) . . ?
C313 C312 H31C 108.7 . . ?
C313 C312 H31D 108.7 . . ?
C312 C313 H31E 108.8 . . ?
C312 C313 H31F 108.8 . . ?
C312 C313 C314 113.8(14) . . ?
H31E C313 H31F 107.7 . . ?
C314 C313 H31E 108.8 . . ?
C314 C313 H31F 108.8 . . ?
C313 C314 H31G 109.5 . . ?
C313 C314 H31H 109.5 . . ?
C313 C314 H31I 109.5 . . ?
H31G C314 H31H 109.5 . . ?
H31G C314 H31I 109.5 . . ?
H31H C314 H31I 109.5 . . ?
N3 C321 H32A 108.9 . . ?
N3 C321 H32B 108.9 . . ?
N3 C321 C322 113.4(9) . . ?
H32A C321 H32B 107.7 . . ?
C322 C321 H32A 108.9 . . ?
C322 C321 H32B 108.9 . . ?
C321 C322 H32C 109.1 . . ?
C321 C322 H32D 109.1 . . ?
H32C C322 H32D 107.9 . . ?
C323 C322 C321 112.3(11) . . ?
C323 C322 H32C 109.1 . . ?
C323 C322 H32D 109.1 . . ?
C322 C323 H32E 108.6 . . ?
C322 C323 H32F 108.6 . . ?
C322 C323 C324 114.7(13) . . ?
H32E C323 H32F 107.6 . . ?
C324 C323 H32E 108.6 . . ?
C324 C323 H32F 108.6 . . ?
C323 C324 H32G 109.5 . . ?
C323 C324 H32H 109.5 . . ?
C323 C324 H32I 109.5 . . ?
H32G C324 H32H 109.5 . . ?
H32G C324 H32I 109.5 . . ?
H32H C324 H32I 109.5 . . ?
N3 C331 H33A 108.5 . . ?
N3 C331 H33B 108.5 . . ?
N3 C331 C332 115.0(9) . . ?
H33A C331 H33B 107.5 . . ?
C332 C331 H33A 108.5 . . ?
C332 C331 H33B 108.5 . . ?
C331 C332 H33C 109.6 . . ?
C331 C332 H33D 109.6 . . ?
C331 C332 C333 110.2(8) . . ?
H33C C332 H33D 108.1 . . ?
C333 C332 H33C 109.6 . . ?
C333 C332 H33D 109.6 . . ?
C332 C333 H33E 109.4 . . ?
C332 C333 H33F 109.4 . . ?
C332 C333 C334 111.3(8) . . ?
H33E C333 H33F 108.0 . . ?
C334 C333 H33E 109.4 . . ?
C334 C333 H33F 109.4 . . ?
C333 C334 H33G 109.5 . . ?
C333 C334 H33H 109.5 . . ?
C333 C334 H33I 109.5 . . ?
H33G C334 H33H 109.5 . . ?
H33G C334 H33I 109.5 . . ?
H33H C334 H33I 109.5 . . ?
N3 C341 H34A 108.2 . . ?
N3 C341 H34B 108.2 . . ?
N3 C341 C342 116.4(11) . . ?
H34A C341 H34B 107.3 . . ?
C342 C341 H34A 108.2 . . ?
C342 C341 H34B 108.2 . . ?
C341 C342 H34C 110.1 . . ?
C341 C342 H34D 110.1 . . ?
C341 C342 C343 108.1(8) . . ?
H34C C342 H34D 108.4 . . ?
C343 C342 H34C 110.1 . . ?
C343 C342 H34D 110.1 . . ?
C342 C343 H34E 110.1 . . ?
C342 C343 H34F 110.1 . . ?
H34E C343 H34F 108.4 . . ?
C344 C343 C342 108.0(9) . . ?
C344 C343 H34E 110.1 . . ?
C344 C343 H34F 110.1 . . ?
C343 C344 H34G 109.5 . . ?
C343 C344 H34H 109.5 . . ?
C343 C344 H34I 109.5 . . ?
H34G C344 H34H 109.5 . . ?
H34G C344 H34I 109.5 . . ?
H34H C344 H34I 109.5 . . ?
H1CA C1C H1CB 106.5 . . ?
H1CC C1C H1CD 108.2 . . ?
C2C C1C H1CA 106.4 . . ?
C2C C1C H1CB 106.4 . . ?
C2C C1C H1CC 109.7 . . ?
C2C C1C H1CD 109.7 . . ?
C2C C1C Cl1C 123.6(9) . . ?
C2C C1C Cl1K 109.8(9) . . ?
Cl1C C1C H1CA 106.4 . . ?
Cl1C C1C H1CB 106.4 . . ?
Cl1K C1C H1CC 109.7 . . ?
Cl1K C1C H1CD 109.7 . . ?
C1C C2C H2CA 111.5 . . ?
C1C C2C H2CB 111.5 . . ?
C1C C2C H2CC 106.6 . . ?
C1C C2C H2CD 106.6 . . ?
C1C C2C Cl2C 101.2(10) . . ?
C1C C2C Cl2K 123.0(11) . . ?
H2CA C2C H2CB 109.3 . . ?
H2CC C2C H2CD 106.5 . . ?
Cl2C C2C H2CA 111.5 . . ?
Cl2C C2C H2CB 111.5 . . ?
Cl2K C2C H2CC 106.6 . . ?
Cl2K C2C H2CD 106.6 . . ?
H3DA C3D H3DB 107.9 . . ?
C4D C3D H3DA 109.3 . . ?
C4D C3D H3DB 109.3 . . ?
C4D C3D Cl3D 111.7(13) . . ?
Cl3D C3D H3DA 109.3 . . ?
Cl3D C3D H3DB 109.3 . . ?
C3D C4D H4DA 111.9 . . ?
C3D C4D H4DB 111.9 . . ?
C3D C4D Cl4D 99.5(13) . . ?
H4DA C4D H4DB 109.6 . . ?
Cl4D C4D H4DA 111.9 . . ?
Cl4D C4D H4DB 111.9 . . ?
H5EA C5E H5EB 109.1 . . ?
C6E C5E H5EA 111.1 . . ?
C6E C5E H5EB 111.1 . . ?
C6E C5E Cl5E 103.1(9) . . ?
Cl5E C5E H5EA 111.1 . . ?
Cl5E C5E H5EB 111.1 . . ?
C5E C6E H6EA 111.0 . . ?
C5E C6E H6EB 111.0 . . ?
C5E C6E Cl6E 104.0(10) . . ?
H6EA C6E H6EB 109.0 . . ?
Cl6E C6E H6EA 111.0 . . ?
Cl6E C6E H6EB 111.0 . . ?
H7FA C7F H7FB 107.7 . . ?
C8F C7F H7FA 108.8 . . ?
C8F C7F H7FB 108.8 . . ?
C8F C7F Cl7F 114(2) . . ?
Cl7F C7F H7FA 108.8 . . ?
Cl7F C7F H7FB 108.8 . . ?
C7F C8F H8FA 108.4 . . ?
C7F C8F H8FB 108.4 . . ?
C7F C8F Cl8F 116(2) . . ?
H8FA C8F H8FB 107.4 . . ?
Cl8F C8F H8FA 108.4 . . ?
Cl8F C8F H8FB 108.4 . . ?
H9GA C9G H9GB 109.9 . . ?
H9GC C9G H9GD 107.5 . . ?
C10G C9G H9GA 112.3 . . ?
C10G C9G H9GB 112.3 . . ?
C10G C9G H9GC 108.5 . . ?
C10G C9G H9GD 108.5 . . ?
C10G C9G Cl9G 97(2) . . ?
C10G C9G Cl9L 115(3) . . ?
Cl9G C9G H9GA 112.3 . . ?
Cl9G C9G H9GB 112.3 . . ?
Cl9L C9G H9GC 108.5 . . ?
Cl9L C9G H9GD 108.5 . . ?
C9G C10G H10A 106.1 . . ?
C9G C10G H10B 106.1 . . ?
C9G C10G Cl0G 125(2) . . ?
H10A C10G H10B 106.3 . . ?
Cl0G C10G H10A 106.1 . . ?
Cl0G C10G H10B 106.1 . . ?

loop_
_geom_bond_atom_site_label_1
_geom_bond_atom_site_label_2
_geom_bond_distance
_geom_bond_site_symmetry_2
_geom_bond_publ_flag
P1 O4 1.537(4) . ?
P1 O5 1.537(5) . ?
P1 O6 1.526(5) . ?
P1 O7 1.553(5) . ?
P2 O104 1.524(5) . ?
P2 O105 1.523(5) . ?
P2 O106 1.524(5) . ?
P2 O107 1.555(5) . ?
Mo1 O4 2.380(4) . ?
Mo1 O8 1.883(5) . ?
Mo1 O13 1.887(5) . ?
Mo1 O14 1.782(5) . ?
Mo1 O23 1.695(5) . ?
Mo1 N1X 2.247(6) . ?
Mo2 O1 1.715(4) . ?
Mo2 O4 2.320(5) . ?
Mo2 O8 1.951(5) . ?
Mo2 O9 1.899(4) . ?
Mo2 O15 2.216(5) . ?
Mo2 O24 1.712(4) . ?
Mo3 O5 2.356(5) . ?
Mo3 O9 1.884(4) . ?
Mo3 O10 1.882(5) . ?
Mo3 O16 1.789(5) . ?
Mo3 O25 1.700(5) . ?
Mo3 N3Y 2.283(5) . ?
Mo4 O2 1.717(5) . ?
Mo4 O5 2.324(4) . ?
Mo4 O10 1.953(5) . ?
Mo4 O11 1.900(5) . ?
Mo4 O17 2.219(5) . ?
Mo4 O26 1.706(5) . ?
Mo5 O6 2.375(4) . ?
Mo5 O11 1.890(5) . ?
Mo5 O12 1.875(5) . ?
Mo5 O18 1.769(5) . ?
Mo5 O27 1.696(5) . ?
Mo5 N5Z 2.266(7) . ?
Mo6 O3 1.724(5) . ?
Mo6 O6 2.343(5) . ?
Mo6 O12 1.948(5) . ?
Mo6 O13 1.909(5) . ?
Mo6 O19 2.201(5) . ?
Mo6 O28 1.715(6) . ?
Mo7A O7 2.420(5) . ?
Mo7A O14 2.079(5) . ?
Mo7A O19 1.773(5) . ?
Mo7A O20A 2.064(6) . ?
Mo7A O22A 1.820(7) . ?
Mo7A O29A 1.697(6) . ?
Mo8A O7 2.378(5) . ?
Mo8A O15 1.779(5) . ?
Mo8A O16 2.108(5) . ?
Mo8A O20A 1.811(6) . ?
Mo8A O21A 2.055(6) . ?
Mo8A O30A 1.709(6) . ?
Mo9A O7 2.415(4) . ?
Mo9A O17 1.795(5) . ?
Mo9A O18 2.086(6) . ?
Mo9A O21A 1.822(7) . ?
Mo9A O22A 2.042(7) . ?
Mo9A O31A 1.704(6) . ?
Mo7B O7 2.478(6) . ?
Mo7B O14 2.379(7) . ?
Mo7B O15 1.788(7) . ?
Mo7B O20B 2.063(7) . ?
Mo7B O22B 1.820(7) . ?
Mo7B O29B 1.697(6) . ?
Mo8B O7 2.488(6) . ?
Mo8B O16 2.153(7) . ?
Mo8B O17 1.925(8) . ?
Mo8B O20B 1.811(7) . ?
Mo8B O21B 2.055(6) . ?
Mo8B O30B 1.710(6) . ?
Mo9B O7 2.347(7) . ?
Mo9B O18 2.296(7) . ?
Mo9B O19 1.968(8) . ?
Mo9B O21B 1.822(7) . ?
Mo9B O22B 2.042(7) . ?
Mo9B O31B 1.705(6) . ?
Mo11 O104 2.324(5) . ?
Mo11 O108 1.879(6) . ?
Mo11 O113 1.857(5) . ?
Mo11 O114 1.806(5) . ?
Mo11 O123 1.713(6) . ?
Mo11 N11X 2.247(6) . ?
Mo12 O101 1.706(6) . ?
Mo12 O104 2.355(5) . ?
Mo12 O108 1.942(6) . ?
Mo12 O109 1.927(7) . ?
Mo12 O115 2.191(6) . ?
Mo12 O124 1.702(6) . ?
Mo13 O105 2.381(5) . ?
Mo13 O109 1.890(7) . ?
Mo13 O110 1.871(7) . ?
Mo13 O116 1.780(6) . ?
Mo13 O125 1.691(6) . ?
Mo13 N15Z 2.286(7) . ?
Mo14 O102 1.716(5) . ?
Mo14 O105 2.310(5) . ?
Mo14 O110 1.956(6) . ?
Mo14 O111 1.932(5) . ?
Mo14 O117 2.229(5) . ?
Mo14 O126 1.705(6) . ?
Mo15 O106 2.366(5) . ?
Mo15 O111 1.848(5) . ?
Mo15 O112 1.871(5) . ?
Mo15 O118 1.790(5) . ?
Mo15 O127 1.684(6) . ?
Mo15 N13Y 2.260(6) . ?
Mo16 O103 1.707(5) . ?
Mo16 O106 2.352(5) . ?
Mo16 O112 1.946(5) . ?
Mo16 O113 1.927(6) . ?
Mo16 O119 2.236(5) . ?
Mo16 O128 1.705(5) . ?
Mo17 O107 2.405(5) . ?
Mo17 O114 2.069(6) . ?
Mo17 O119 1.765(5) . ?
Mo17 O120 2.071(6) . ?
Mo17 O122 1.767(7) . ?
Mo17 O129 1.691(6) . ?
Mo18 O107 2.425(5) . ?
Mo18 O115 1.783(6) . ?
Mo18 O116 2.072(6) . ?
Mo18 O120 1.777(7) . ?
Mo18 O121 2.073(7) . ?
Mo18 O130 1.690(6) . ?
Mo19 O107 2.377(5) . ?
Mo19 O117 1.776(5) . ?
Mo19 O118 2.072(5) . ?
Mo19 O121 1.780(7) . ?
Mo19 O122 2.078(6) . ?
Mo19 O131 1.700(6) . ?
N1X C1X 1.310(9) . ?
N1X C2X 1.386(9) . ?
N2X C1X 1.344(9) . ?
N2X C3X 1.369(9) . ?
N2X C4X 1.462(9) . ?
N11X C10X 1.335(10) . ?
N11X C11X 1.383(11) . ?
N12X C7X 1.412(9) . ?
N12X C10X 1.352(10) . ?
N12X C12X 1.402(10) . ?
C1X H1X 0.9500 . ?
C2X H2X 0.9500 . ?
C2X C3X 1.352(6) . ?
C3X H3X 0.9500 . ?
C4X C5X 1.376(10) . ?
C4X C9X 1.353(10) . ?
C5X H5X 0.9500 . ?
C5X C6X 1.394(11) . ?
C6X H6X 0.9500 . ?
C6X C7X 1.354(11) . ?
C7X C8X 1.365(11) . ?
C8X H8X 0.9500 . ?
C8X C9X 1.365(10) . ?
C9X H9X 0.9500 . ?
C10X H10X 0.9500 . ?
C11X H11X 0.9500 . ?
C11X C12X 1.340(12) . ?
C12X H12X 0.9500 . ?
N3Y C1Y 1.329(8) . ?
N3Y C2Y 1.372(8) . ?
N4Y C1Y 1.374(8) . ?
N4Y C3Y 1.384(9) . ?
N4Y C4Y 1.425(8) . ?
N13Y C10Y 1.309(9) . ?
N13Y C11Y 1.371(9) . ?
N14Y C7Y 1.435(8) . ?
N14Y C10Y 1.377(8) . ?
N14Y C12Y 1.381(9) . ?
C1Y H1Y 0.9500 . ?
C2Y H2Y 0.9500 . ?
C2Y C3Y 1.353(6) . ?
C3Y H3Y 0.9500 . ?
C4Y C5Y 1.378(9) . ?
C4Y C9Y 1.381(9) . ?
C5Y H5Y 0.9500 . ?
C5Y C6Y 1.381(9) . ?
C6Y H6Y 0.9500 . ?
C6Y C7Y 1.371(9) . ?
C7Y C8Y 1.382(10) . ?
C8Y H8Y 0.9500 . ?
C8Y C9Y 1.367(10) . ?
C9Y H9Y 0.9500 . ?
C10Y H10Y 0.9500 . ?
C11Y H11Y 0.9500 . ?
C11Y C12Y 1.322(10) . ?
C12Y H12Y 0.9500 . ?
N5Z C1Z 1.289(10) . ?
N5Z C2Z 1.373(12) . ?
N6Z C1Z 1.371(10) . ?
N6Z C3Z 1.338(12) . ?
N6Z C4Z 1.411(11) . ?
N15Z C10Z 1.278(11) . ?
N15Z C11Z 1.349(11) . ?
N16Z C7Z 1.426(11) . ?
N16Z C10Z 1.356(11) . ?
N16Z C12Z 1.384(13) . ?
C1Z H1Z 0.9500 . ?
C2Z H2Z 0.9500 . ?
C2Z C3Z 1.353(6) . ?
C3Z H3Z 0.9500 . ?
C4Z C5Z 1.372(12) . ?
C4Z C9Z 1.391(11) . ?
C5Z H5Z 0.9500 . ?
C5Z C6Z 1.359(12) . ?
C6Z H6Z 0.9500 . ?
C6Z C7Z 1.414(11) . ?
C7Z C8Z 1.379(13) . ?
C8Z H8Z 0.9500 . ?
C8Z C9Z 1.362(13) . ?
C9Z H9Z 0.9500 . ?
C10Z H10Z 0.9500 . ?
C11Z H11Z 0.9500 . ?
C11Z C12Z 1.332(13) . ?
C12Z H12Z 0.9500 . ?
N1 C111 1.482(14) . ?
N1 C121 1.516(10) . ?
N1 C131 1.494(13) . ?
N1 C141 1.510(14) . ?
C111 H11A 0.9900 . ?
C111 H11B 0.9900 . ?
C111 C112 1.529(9) . ?
C112 H11C 0.9900 . ?
C112 H11D 0.9900 . ?
C112 C113 1.546(9) . ?
C113 H11E 0.9900 . ?
C113 H11F 0.9900 . ?
C113 C114 1.519(9) . ?
C114 H11G 0.9800 . ?
C114 H11H 0.9800 . ?
C114 H11I 0.9800 . ?
C121 H12A 0.9900 . ?
C121 H12B 0.9900 . ?
C121 C122 1.528(16) . ?
C122 H12C 0.9900 . ?
C122 H12D 0.9900 . ?
C122 C123 1.553(14) . ?
C123 H12E 0.9900 . ?
C123 H12F 0.9900 . ?
C123 C124 1.489(16) . ?
C124 H12G 0.9800 . ?
C124 H12H 0.9800 . ?
C124 H12I 0.9800 . ?
C131 H13A 0.9900 . ?
C131 H13B 0.9900 . ?
C131 C132 1.544(17) . ?
C132 H13C 0.9900 . ?
C132 H13D 0.9900 . ?
C132 C133 1.529(18) . ?
C133 H13E 0.9900 . ?
C133 H13F 0.9900 . ?
C133 C134 1.492(19) . ?
C134 H13G 0.9800 . ?
C134 H13H 0.9800 . ?
C134 H13I 0.9800 . ?
C141 H14A 0.9900 . ?
C141 H14B 0.9900 . ?
C141 C142 1.531(9) . ?
C142 H14C 0.9900 . ?
C142 H14D 0.9900 . ?
C142 C143 1.541(9) . ?
C143 H14E 0.9900 . ?
C143 H14F 0.9900 . ?
C143 C144 1.541(9) . ?
C144 H14G 0.9800 . ?
C144 H14H 0.9800 . ?
C144 H14I 0.9800 . ?
N2 C211 1.500(15) . ?
N2 C221 1.515(11) . ?
N2 C231 1.545(14) . ?
N2 C241 1.503(16) . ?
C211 H21A 0.9900 . ?
C211 H21B 0.9900 . ?
C211 C212 1.526(19) . ?
C212 H21C 0.9900 . ?
C212 H21D 0.9900 . ?
C212 C213 1.531(18) . ?
C213 H21E 0.9900 . ?
C213 H21F 0.9900 . ?
C213 C214 1.499(19) . ?
C214 H21G 0.9800 . ?
C214 H21H 0.9800 . ?
C214 H21I 0.9800 . ?
C221 H22A 0.9900 . ?
C221 H22B 0.9900 . ?
C221 C222 1.533(9) . ?
C222 H22C 0.9900 . ?
C222 H22D 0.9900 . ?
C222 C223 1.532(8) . ?
C223 H22E 0.9900 . ?
C223 H22F 0.9900 . ?
C223 C224 1.521(9) . ?
C224 H22G 0.9800 . ?
C224 H22H 0.9800 . ?
C224 H22I 0.9800 . ?
C231 H23A 0.9900 . ?
C231 H23B 0.9900 . ?
C231 C232 1.536(9) . ?
C232 H23C 0.9900 . ?
C232 H23D 0.9900 . ?
C232 C233 1.539(9) . ?
C233 H23E 0.9900 . ?
C233 H23F 0.9900 . ?
C233 C234 1.529(9) . ?
C234 H23G 0.9800 . ?
C234 H23H 0.9800 . ?
C234 H23I 0.9800 . ?
C241 H24A 0.9900 . ?
C241 H24B 0.9900 . ?
C241 C242 1.537(9) . ?
C242 H24C 0.9900 . ?
C242 H24D 0.9900 . ?
C242 C243 1.545(9) . ?
C243 H24E 0.9900 . ?
C243 H24F 0.9900 . ?
C243 C244 1.559(10) . ?
C244 H24G 0.9800 . ?
C244 H24H 0.9800 . ?
C244 H24I 0.9800 . ?
N3 C311 1.526(14) . ?
N3 C321 1.511(14) . ?
N3 C331 1.443(15) . ?
N3 C341 1.533(16) . ?
C311 H31A 0.9900 . ?
C311 H31B 0.9900 . ?
C311 C312 1.548(17) . ?
C312 H31C 0.9900 . ?
C312 H31D 0.9900 . ?
C312 C313 1.457(19) . ?
C313 H31E 0.9900 . ?
C313 H31F 0.9900 . ?
C313 C314 1.473(18) . ?
C314 H31G 0.9800 . ?
C314 H31H 0.9800 . ?
C314 H31I 0.9800 . ?
C321 H32A 0.9900 . ?
C321 H32B 0.9900 . ?
C321 C322 1.515(15) . ?
C322 H32C 0.9900 . ?
C322 H32D 0.9900 . ?
C322 C323 1.443(18) . ?
C323 H32E 0.9900 . ?
C323 H32F 0.9900 . ?
C323 C324 1.60(2) . ?
C324 H32G 0.9800 . ?
C324 H32H 0.9800 . ?
C324 H32I 0.9800 . ?
C331 H33A 0.9900 . ?
C331 H33B 0.9900 . ?
C331 C332 1.534(9) . ?
C332 H33C 0.9900 . ?
C332 H33D 0.9900 . ?
C332 C333 1.535(9) . ?
C333 H33E 0.9900 . ?
C333 H33F 0.9900 . ?
C333 C334 1.536(9) . ?
C334 H33G 0.9800 . ?
C334 H33H 0.9800 . ?
C334 H33I 0.9800 . ?
C341 H34A 0.9900 . ?
C341 H34B 0.9900 . ?
C341 C342 1.540(9) . ?
C342 H34C 0.9900 . ?
C342 H34D 0.9900 . ?
C342 C343 1.567(9) . ?
C343 H34E 0.9900 . ?
C343 H34F 0.9900 . ?
C343 C344 1.553(10) . ?
C344 H34G 0.9800 . ?
C344 H34H 0.9800 . ?
C344 H34I 0.9800 . ?
C1C H1CA 0.9900 . ?
C1C H1CB 0.9900 . ?
C1C H1CC 0.9900 . ?
C1C H1CD 0.9900 . ?
C1C C2C 1.500(9) . ?
C1C Cl1C 1.829(14) . ?
C1C Cl1K 1.758(12) . ?
C2C H2CA 0.9900 . ?
C2C H2CB 0.9900 . ?
C2C H2CC 0.9900 . ?
C2C H2CD 0.9900 . ?
C2C Cl2C 1.895(15) . ?
C2C Cl2K 1.668(13) . ?
C3D H3DA 0.9900 . ?
C3D H3DB 0.9900 . ?
C3D C4D 1.525(10) . ?
C3D Cl3D 1.807(14) . ?
C4D H4DA 0.9900 . ?
C4D H4DB 0.9900 . ?
C4D Cl4D 1.776(15) . ?
C5E H5EA 0.9900 . ?
C5E H5EB 0.9900 . ?
C5E C6E 1.544(10) . ?
C5E Cl5E 1.783(10) . ?
C6E H6EA 0.9900 . ?
C6E H6EB 0.9900 . ?
C6E Cl6E 1.762(10) . ?
C7F H7FA 0.9900 . ?
C7F H7FB 0.9900 . ?
C7F C8F 1.535(10) . ?
C7F Cl7F 1.760(10) . ?
C8F H8FA 0.9900 . ?
C8F H8FB 0.9900 . ?
C8F Cl8F 1.769(10) . ?
C9G H9GA 0.9900 . ?
C9G H9GB 0.9900 . ?
C9G H9GC 0.9900 . ?
C9G H9GD 0.9900 . ?
C9G C10G 1.527(10) . ?
C9G Cl9G 1.766(10) . ?
C9G Cl9L 1.771(10) . ?
C10G H10A 0.9900 . ?
C10G H10B 0.9900 . ?
C10G Cl0G 1.767(10) . ?

loop_
_geom_torsion_atom_site_label_1
_geom_torsion_atom_site_label_2
_geom_torsion_atom_site_label_3
_geom_torsion_atom_site_label_4
_geom_torsion
_geom_torsion_site_symmetry_1
_geom_torsion_site_symmetry_2
_geom_torsion_site_symmetry_3
_geom_torsion_site_symmetry_4
_geom_torsion_publ_flag
Mo1 N1X C1X N2X -174.9(5) . . . . ?
Mo1 N1X C2X C3X 175.8(5) . . . . ?
Mo3 N3Y C1Y N4Y 174.5(4) . . . . ?
Mo3 N3Y C2Y C3Y -173.8(5) . . . . ?
Mo5 N5Z C1Z N6Z 171.6(5) . . . . ?
Mo5 N5Z C2Z C3Z -171.0(8) . . . . ?
Mo11 N11X C10X N12X 179.2(5) . . . . ?
Mo11 N11X C11X C12X -179.8(6) . . . . ?
Mo13 N15Z C10Z N16Z 176.8(5) . . . . ?
Mo13 N15Z C11Z C12Z -175.8(8) . . . . ?
Mo15 N13Y C10Y N14Y 178.0(5) . . . . ?
Mo15 N13Y C11Y C12Y -176.9(6) . . . . ?
O1 Mo2 O9 Mo3 -130.9(6) . . . . ?
O4 P1 O5 Mo3 62.7(3) . . . . ?
O4 P1 O5 Mo4 -168.5(3) . . . . ?
O4 P1 O6 Mo5 -174.4(3) . . . . ?
O4 P1 O6 Mo6 -46.8(4) . . . . ?
O4 P1 O7 Mo7A 68.6(4) . . . . ?
O4 P1 O7 Mo8A -52.0(4) . . . . ?
O4 P1 O7 Mo9A -172.9(3) . . . . ?
O4 P1 O7 Mo7B -12.4(4) . . . . ?
O4 P1 O7 Mo8B -126.1(3) . . . . ?
O4 P1 O7 Mo9B 111.6(3) . . . . ?
O4 Mo1 O8 Mo2 -0.6(2) . . . . ?
O4 Mo1 O13 Mo6 51.6(6) . . . . ?
O4 Mo1 O14 Mo7A -60.2(5) . . . . ?
O4 Mo1 O14 Mo7B 46.6(3) . . . . ?
O4 Mo2 O9 Mo3 -42.0(6) . . . . ?
O5 P1 O4 Mo1 -175.3(2) . . . . ?
O5 P1 O4 Mo2 -46.6(4) . . . . ?
O5 P1 O6 Mo5 64.0(4) . . . . ?
O5 P1 O6 Mo6 -168.4(3) . . . . ?
O5 P1 O7 Mo7A -172.0(3) . . . . ?
O5 P1 O7 Mo8A 67.4(3) . . . . ?
O5 P1 O7 Mo9A -53.5(4) . . . . ?
O5 P1 O7 Mo7B 107.0(3) . . . . ?
O5 P1 O7 Mo8B -6.8(4) . . . . ?
O5 P1 O7 Mo9B -129.0(3) . . . . ?
O5 Mo3 O9 Mo2 51.2(6) . . . . ?
O5 Mo3 O10 Mo4 0.1(2) . . . . ?
O5 Mo3 O16 Mo8A -59.1(5) . . . . ?
O5 Mo3 O16 Mo8B 46.7(3) . . . . ?
O6 P1 O4 Mo1 63.2(3) . . . . ?
O6 P1 O4 Mo2 -168.1(3) . . . . ?
O6 P1 O5 Mo3 -175.1(3) . . . . ?
O6 P1 O5 Mo4 -46.2(4) . . . . ?
O6 P1 O7 Mo7A -52.2(4) . . . . ?
O6 P1 O7 Mo8A -172.8(3) . . . . ?
O6 P1 O7 Mo9A 66.2(4) . . . . ?
O6 P1 O7 Mo7B -133.2(3) . . . . ?
O6 P1 O7 Mo8B 113.0(3) . . . . ?
O6 P1 O7 Mo9B -9.3(4) . . . . ?
O6 Mo5 O11 Mo4 50.8(6) . . . . ?
O6 Mo5 O12 Mo6 -0.7(3) . . . . ?
O6 Mo5 O18 Mo9A -59.0(5) . . . . ?
O6 Mo5 O18 Mo9B 41.2(4) . . . . ?
O7 P1 O4 Mo1 -56.5(3) . . . . ?
O7 P1 O4 Mo2 72.2(4) . . . . ?
O7 P1 O5 Mo3 -55.8(3) . . . . ?
O7 P1 O5 Mo4 73.0(4) . . . . ?
O7 P1 O6 Mo5 -55.1(4) . . . . ?
O7 P1 O6 Mo6 72.5(4) . . . . ?
O7 Mo7A O19 Mo6 -48.3(6) . . . . ?
O7 Mo7A O22A Mo9A 0.3(4) . . . . ?
O7 Mo8A O15 Mo2 -45.2(6) . . . . ?
O7 Mo8A O20A Mo7A 1.6(3) . . . . ?
O7 Mo9A O17 Mo4 -46.5(6) . . . . ?
O7 Mo9A O21A Mo8A 1.2(3) . . . . ?
O7 Mo7B O15 Mo2 67.7(5) . . . . ?
O7 Mo7B O22B Mo9B 1.7(11) . . . . ?
O7 Mo8B O20B Mo7B -1.8(11) . . . . ?
O7 Mo9B O21B Mo8B 2.1(12) . . . . ?
O8 Mo1 O13 Mo6 82.8(8) . . . . ?
O8 Mo1 O14 Mo7A -132.2(5) . . . . ?
O8 Mo1 O14 Mo7B -25.4(3) . . . . ?
O8 Mo2 O9 Mo3 -8.4(9) . . . . ?
O9 Mo3 O10 Mo4 -30.5(6) . . . . ?
O9 Mo3 O16 Mo8A 22.6(5) . . . . ?
O9 Mo3 O16 Mo8B 128.4(3) . . . . ?
O10 Mo3 O9 Mo2 80.7(8) . . . . ?
O10 Mo3 O16 Mo8A -131.9(5) . . . . ?
O10 Mo3 O16 Mo8B -26.2(4) . . . . ?
O11 Mo5 O12 Mo6 -32.0(6) . . . . ?
O11 Mo5 O18 Mo9A 22.0(5) . . . . ?
O11 Mo5 O18 Mo9B 122.2(4) . . . . ?
O12 Mo5 O11 Mo4 81.0(8) . . . . ?
O12 Mo5 O18 Mo9A -131.5(5) . . . . ?
O12 Mo5 O18 Mo9B -31.3(4) . . . . ?
O13 Mo1 O8 Mo2 -33.2(5) . . . . ?
O13 Mo1 O14 Mo7A 21.8(5) . . . . ?
O13 Mo1 O14 Mo7B 128.6(3) . . . . ?
O14 Mo1 O8 Mo2 83.7(3) . . . . ?
O14 Mo1 O13 Mo6 -36.1(7) . . . . ?
O14 Mo7A O19 Mo6 31.8(6) . . . . ?
O14 Mo7A O22A Mo9A -21.6(9) . . . . ?
O14 Mo7B O15 Mo2 -4.7(5) . . . . ?
O14 Mo7B O22B Mo9B 79.6(13) . . . . ?
O15 Mo2 O9 Mo3 35.5(6) . . . . ?
O15 Mo8A O20A Mo7A 85.3(4) . . . . ?
O15 Mo7B O22B Mo9B 21(3) . . . . ?
O16 Mo3 O9 Mo2 -36.6(6) . . . . ?
O16 Mo3 O10 Mo4 85.4(3) . . . . ?
O16 Mo8A O15 Mo2 35.4(6) . . . . ?
O16 Mo8A O20A Mo7A -20.3(8) . . . . ?
O16 Mo8B O20B Mo7B 78.7(13) . . . . ?
O17 Mo9A O21A Mo8A 83.8(4) . . . . ?
O17 Mo8B O20B Mo7B 8(3) . . . . ?
O18 Mo5 O11 Mo4 -37.0(7) . . . . ?
O18 Mo5 O12 Mo6 84.3(3) . . . . ?
O18 Mo9A O17 Mo4 34.4(7) . . . . ?
O18 Mo9A O21A Mo8A -20.2(9) . . . . ?
O18 Mo9B O21B Mo8B 83.1(13) . . . . ?
O19 Mo7A O22A Mo9A 83.5(4) . . . . ?
O19 Mo9B O21B Mo8B 28(3) . . . . ?
O20A Mo7A O19 Mo6 -20.3(10) . . . . ?
O20A Mo7A O22A Mo9A -71.0(4) . . . . ?
O20A Mo8A O15 Mo2 -120.4(6) . . . . ?
O21A Mo8A O15 Mo2 -15.1(10) . . . . ?
O21A Mo8A O20A Mo7A -70.9(4) . . . . ?
O21A Mo9A O17 Mo4 -120.7(7) . . . . ?
O22A Mo7A O19 Mo6 -122.6(6) . . . . ?
O22A Mo9A O17 Mo4 -17.6(11) . . . . ?
O22A Mo9A O21A Mo8A -70.9(4) . . . . ?
O20B Mo7B O15 Mo2 139.8(5) . . . . ?
O20B Mo7B O22B Mo9B -72.0(14) . . . . ?
O21B Mo8B O20B Mo7B -72.3(14) . . . . ?
O22B Mo7B O15 Mo2 49(2) . . . . ?
O22B Mo9B O21B Mo8B -71.3(14) . . . . ?
O23 Mo1 O8 Mo2 -169.7(3) . . . . ?
O23 Mo1 O13 Mo6 -141.0(6) . . . . ?
O23 Mo1 O14 Mo7A 124.5(5) . . . . ?
O23 Mo1 O14 Mo7B -128.7(3) . . . . ?
O24 Mo2 O9 Mo3 124.2(6) . . . . ?
O25 Mo3 O9 Mo2 -141.9(6) . . . . ?
O25 Mo3 O10 Mo4 -168.5(3) . . . . ?
O25 Mo3 O16 Mo8A 126.3(5) . . . . ?
O25 Mo3 O16 Mo8B -128.0(4) . . . . ?
O27 Mo5 O11 Mo4 -141.3(6) . . . . ?
O27 Mo5 O12 Mo6 -170.5(3) . . . . ?
O27 Mo5 O18 Mo9A 126.7(5) . . . . ?
O27 Mo5 O18 Mo9B -133.2(4) . . . . ?
O29A Mo7A O19 Mo6 131.5(6) . . . . ?
O29A Mo7A O22A Mo9A -169.6(4) . . . . ?
O30A Mo8A O15 Mo2 133.1(6) . . . . ?
O30A Mo8A O20A Mo7A -168.0(4) . . . . ?
O31A Mo9A O17 Mo4 133.5(7) . . . . ?
O31A Mo9A O21A Mo8A -169.1(4) . . . . ?
O29B Mo7B O15 Mo2 -111.3(15) . . . . ?
O29B Mo7B O22B Mo9B -177.3(18) . . . . ?
O30B Mo8B O20B Mo7B 178(2) . . . . ?
O31B Mo9B O21B Mo8B -175(2) . . . . ?
O104 P2 O105 Mo13 63.0(4) . . . . ?
O104 P2 O105 Mo14 -166.8(3) . . . . ?
O104 P2 O106 Mo15 -175.1(3) . . . . ?
O104 P2 O106 Mo16 -45.8(4) . . . . ?
O104 P2 O107 Mo17 67.2(4) . . . . ?
O104 P2 O107 Mo18 -51.9(4) . . . . ?
O104 P2 O107 Mo19 -172.4(3) . . . . ?
O104 Mo11 O108 Mo12 0.5(3) . . . . ?
O104 Mo11 O113 Mo16 52.3(6) . . . . ?
O104 Mo11 O114 Mo17 -57.4(5) . . . . ?
O105 P2 O104 Mo11 -176.6(3) . . . . ?
O105 P2 O104 Mo12 -45.8(4) . . . . ?
O105 P2 O106 Mo15 62.2(4) . . . . ?
O105 P2 O106 Mo16 -168.5(3) . . . . ?
O105 P2 O107 Mo17 -173.2(3) . . . . ?
O105 P2 O107 Mo18 67.7(4) . . . . ?
O105 P2 O107 Mo19 -52.7(4) . . . . ?
O105 Mo13 O109 Mo12 48.9(6) . . . . ?
O105 Mo13 O110 Mo14 1.1(3) . . . . ?
O105 Mo13 O116 Mo18 -59.2(6) . . . . ?
O106 P2 O104 Mo11 60.6(4) . . . . ?
O106 P2 O104 Mo12 -168.6(3) . . . . ?
O106 P2 O105 Mo13 -173.9(3) . . . . ?
O106 P2 O105 Mo14 -43.7(4) . . . . ?
O106 P2 O107 Mo17 -53.3(4) . . . . ?
O106 P2 O107 Mo18 -172.4(3) . . . . ?
O106 P2 O107 Mo19 67.1(4) . . . . ?
O106 Mo15 O111 Mo14 53.0(6) . . . . ?
O106 Mo15 O112 Mo16 1.3(2) . . . . ?
O106 Mo15 O118 Mo19 -56.4(5) . . . . ?
O107 P2 O104 Mo11 -58.2(4) . . . . ?
O107 P2 O104 Mo12 72.6(4) . . . . ?
O107 P2 O105 Mo13 -55.5(4) . . . . ?
O107 P2 O105 Mo14 74.7(4) . . . . ?
O107 P2 O106 Mo15 -56.2(4) . . . . ?
O107 P2 O106 Mo16 73.1(4) . . . . ?
O107 Mo17 O119 Mo16 -43.9(7) . . . . ?
O107 Mo17 O122 Mo19 3.2(3) . . . . ?
O107 Mo18 O115 Mo12 -43.3(8) . . . . ?
O107 Mo18 O120 Mo17 4.0(4) . . . . ?
O107 Mo19 O117 Mo14 -43.9(7) . . . . ?
O107 Mo19 O121 Mo18 2.1(3) . . . . ?
O108 Mo11 O113 Mo16 83.0(9) . . . . ?
O108 Mo11 O114 Mo17 -130.2(5) . . . . ?
O109 Mo13 O110 Mo14 -31.8(7) . . . . ?
O109 Mo13 O116 Mo18 23.2(6) . . . . ?
O110 Mo13 O109 Mo12 80.5(9) . . . . ?
O110 Mo13 O116 Mo18 -130.9(6) . . . . ?
O111 Mo15 O112 Mo16 -30.8(6) . . . . ?
O111 Mo15 O118 Mo19 24.1(5) . . . . ?
O112 Mo15 O111 Mo14 84.1(8) . . . . ?
O112 Mo15 O118 Mo19 -129.8(5) . . . . ?
O113 Mo11 O108 Mo12 -31.4(8) . . . . ?
O113 Mo11 O114 Mo17 25.6(5) . . . . ?
O114 Mo11 O108 Mo12 85.5(4) . . . . ?
O114 Mo11 O113 Mo16 -35.6(7) . . . . ?
O114 Mo17 O119 Mo16 36.9(7) . . . . ?
O114 Mo17 O122 Mo19 -11.1(8) . . . . ?
O115 Mo18 O120 Mo17 87.6(4) . . . . ?
O116 Mo13 O109 Mo12 -38.8(7) . . . . ?
O116 Mo13 O110 Mo14 85.4(3) . . . . ?
O116 Mo18 O115 Mo12 37.0(8) . . . . ?
O116 Mo18 O120 Mo17 -11.9(10) . . . . ?
O117 Mo19 O121 Mo18 85.7(4) . . . . ?
O118 Mo15 O111 Mo14 -34.2(7) . . . . ?
O118 Mo15 O112 Mo16 85.8(3) . . . . ?
O118 Mo19 O117 Mo14 37.8(7) . . . . ?
O118 Mo19 O121 Mo18 -17.6(9) . . . . ?
O119 Mo17 O122 Mo19 86.9(4) . . . . ?
O120 Mo17 O119 Mo16 -11.1(11) . . . . ?
O120 Mo17 O122 Mo19 -66.9(4) . . . . ?
O120 Mo18 O115 Mo12 -117.3(8) . . . . ?
O121 Mo18 O115 Mo12 -12.4(12) . . . . ?
O121 Mo18 O120 Mo17 -65.3(4) . . . . ?
O121 Mo19 O117 Mo14 -118.4(7) . . . . ?
O122 Mo17 O119 Mo16 -118.0(7) . . . . ?
O122 Mo19 O117 Mo14 -12.0(12) . . . . ?
O122 Mo19 O121 Mo18 -68.5(4) . . . . ?
O123 Mo11 O108 Mo12 -167.8(4) . . . . ?
O123 Mo11 O113 Mo16 -141.0(7) . . . . ?
O123 Mo11 O114 Mo17 127.8(5) . . . . ?
O125 Mo13 O109 Mo12 -143.2(7) . . . . ?
O125 Mo13 O110 Mo14 -168.7(3) . . . . ?
O125 Mo13 O116 Mo18 126.5(6) . . . . ?
O127 Mo15 O111 Mo14 -138.2(7) . . . . ?
O127 Mo15 O112 Mo16 -168.7(3) . . . . ?
O127 Mo15 O118 Mo19 126.9(5) . . . . ?
O129 Mo17 O119 Mo16 135.3(7) . . . . ?
O129 Mo17 O122 Mo19 -165.4(4) . . . . ?
O130 Mo18 O115 Mo12 135.2(8) . . . . ?
O130 Mo18 O120 Mo17 -164.8(5) . . . . ?
O131 Mo19 O117 Mo14 135.6(7) . . . . ?
O131 Mo19 O121 Mo18 -167.4(4) . . . . ?
N1X Mo1 O8 Mo2 -80.2(3) . . . . ?
N1X Mo1 O13 Mo6 130.1(7) . . . . ?
N1X Mo1 O14 Mo7A -36.4(13) . . . . ?
N1X Mo1 O14 Mo7B 70.4(10) . . . . ?
N1X C2X C3X N2X -0.7(9) . . . . ?
N2X C4X C5X C6X 175.1(9) . . . . ?
N2X C4X C9X C8X -175.6(8) . . . . ?
N11X Mo11 O108 Mo12 -78.1(4) . . . . ?
N11X Mo11 O113 Mo16 130.1(7) . . . . ?
N11X Mo11 O114 Mo17 -34.7(13) . . . . ?
N11X C11X C12X N12X 2.9(11) . . . . ?
N12X C7X C8X C9X 174.7(8) . . . . ?
C1X N1X C2X C3X -0.6(9) . . . . ?
C1X N2X C3X C2X 1.8(9) . . . . ?
C1X N2X C4X C5X -12.2(12) . . . . ?
C1X N2X C4X C9X 169.8(8) . . . . ?
C2X N1X C1X N2X 1.8(9) . . . . ?
C3X N2X C1X N1X -2.3(9) . . . . ?
C3X N2X C4X C5X 178.8(8) . . . . ?
C3X N2X C4X C9X 0.8(13) . . . . ?
C4X N2X C1X N1X -172.9(7) . . . . ?
C4X N2X C3X C2X 172.3(7) . . . . ?
C4X C5X C6X C7X 1.1(16) . . . . ?
C5X C4X C9X C8X 6.5(14) . . . . ?
C5X C6X C7X N12X -175.2(9) . . . . ?
C5X C6X C7X C8X 5.0(15) . . . . ?
C6X C7X C8X C9X -5.6(14) . . . . ?
C7X N12X C10X N11X -176.6(8) . . . . ?
C7X N12X C12X C11X 174.4(8) . . . . ?
C7X C8X C9X C4X -0.2(14) . . . . ?
C9X C4X C5X C6X -6.9(14) . . . . ?
C10X N11X C11X C12X -3.4(11) . . . . ?
C10X N12X C7X C6X -164.2(9) . . . . ?
C10X N12X C7X C8X 15.5(14) . . . . ?
C10X N12X C12X C11X -1.2(10) . . . . ?
C11X N11X C10X N12X 2.5(10) . . . . ?
C12X N12X C7X C6X 21.0(14) . . . . ?
C12X N12X C7X C8X -159.3(9) . . . . ?
C12X N12X C10X N11X -0.9(10) . . . . ?
N3Y Mo3 O9 Mo2 130.4(6) . . . . ?
N3Y Mo3 O10 Mo4 -79.4(3) . . . . ?
N3Y Mo3 O16 Mo8A -34.7(12) . . . . ?
N3Y Mo3 O16 Mo8B 71.1(9) . . . . ?
N3Y C2Y C3Y N4Y -3.1(9) . . . . ?
N4Y C4Y C5Y C6Y 176.4(7) . . . . ?
N4Y C4Y C9Y C8Y -176.5(8) . . . . ?
N13Y Mo15 O111 Mo14 133.7(7) . . . . ?
N13Y Mo15 O112 Mo16 -80.0(3) . . . . ?
N13Y Mo15 O118 Mo19 -33.1(13) . . . . ?
N13Y C11Y C12Y N14Y -1.3(10) . . . . ?
N14Y C7Y C8Y C9Y 176.0(8) . . . . ?
C1Y N3Y C2Y C3Y 4.1(9) . . . . ?
C1Y N4Y C3Y C2Y 0.9(9) . . . . ?
C1Y N4Y C4Y C5Y 25.1(11) . . . . ?
C1Y N4Y C4Y C9Y -157.0(8) . . . . ?
C2Y N3Y C1Y N4Y -3.5(8) . . . . ?
C3Y N4Y C1Y N3Y 1.7(8) . . . . ?
C3Y N4Y C4Y C5Y -150.3(8) . . . . ?
C3Y N4Y C4Y C9Y 27.6(12) . . . . ?
C4Y N4Y C1Y N3Y -174.5(6) . . . . ?
C4Y N4Y C3Y C2Y 176.9(7) . . . . ?
C4Y C5Y C6Y C7Y 0.1(13) . . . . ?
C5Y C4Y C9Y C8Y 1.5(13) . . . . ?
C5Y C6Y C7Y N14Y -176.0(7) . . . . ?
C5Y C6Y C7Y C8Y 1.5(13) . . . . ?
C6Y C7Y C8Y C9Y -1.5(13) . . . . ?
C7Y N14Y C10Y N13Y -175.8(7) . . . . ?
C7Y N14Y C12Y C11Y 176.0(7) . . . . ?
C7Y C8Y C9Y C4Y 0.0(14) . . . . ?
C9Y C4Y C5Y C6Y -1.6(12) . . . . ?
C10Y N13Y C11Y C12Y 0.7(10) . . . . ?
C10Y N14Y C7Y C6Y -179.0(8) . . . . ?
C10Y N14Y C7Y C8Y 3.5(12) . . . . ?
C10Y N14Y C12Y C11Y 1.3(9) . . . . ?
C11Y N13Y C10Y N14Y 0.1(9) . . . . ?
C12Y N14Y C7Y C6Y 7.3(12) . . . . ?
C12Y N14Y C7Y C8Y -170.2(8) . . . . ?
C12Y N14Y C10Y N13Y -0.9(9) . . . . ?
N5Z Mo5 O11 Mo4 132.5(7) . . . . ?
N5Z Mo5 O12 Mo6 -82.5(3) . . . . ?
N5Z Mo5 O18 Mo9A -27.5(14) . . . . ?
N5Z Mo5 O18 Mo9B 72.7(12) . . . . ?
N5Z C2Z C3Z N6Z -1.4(15) . . . . ?
N6Z C4Z C5Z C6Z 177.0(8) . . . . ?
N6Z C4Z C9Z C8Z -177.2(9) . . . . ?
N15Z Mo13 O109 Mo12 129.6(7) . . . . ?
N15Z Mo13 O110 Mo14 -80.6(3) . . . . ?
N15Z Mo13 O116 Mo18 -30.6(17) . . . . ?
N15Z C11Z C12Z N16Z -2.1(13) . . . . ?
N16Z C7Z C8Z C9Z 179.4(8) . . . . ?
C1Z N5Z C2Z C3Z 1.6(13) . . . . ?
C1Z N6Z C3Z C2Z 0.7(14) . . . . ?
C1Z N6Z C4Z C5Z 15.1(14) . . . . ?
C1Z N6Z C4Z C9Z -168.1(8) . . . . ?
C2Z N5Z C1Z N6Z -1.2(11) . . . . ?
C3Z N6Z C1Z N5Z 0.3(11) . . . . ?
C3Z N6Z C4Z C5Z -159.9(11) . . . . ?
C3Z N6Z C4Z C9Z 16.9(15) . . . . ?
C4Z N6Z C1Z N5Z -175.5(8) . . . . ?
C4Z N6Z C3Z C2Z 176.4(10) . . . . ?
C4Z C5Z C6Z C7Z 0.2(13) . . . . ?
C5Z C4Z C9Z C8Z -0.3(14) . . . . ?
C5Z C6Z C7Z N16Z -179.5(8) . . . . ?
C5Z C6Z C7Z C8Z -0.4(13) . . . . ?
C6Z C7Z C8Z C9Z 0.3(13) . . . . ?
C7Z N16Z C10Z N15Z -175.1(8) . . . . ?
C7Z N16Z C12Z C11Z 176.2(9) . . . . ?
C7Z C8Z C9Z C4Z 0.1(15) . . . . ?
C9Z C4Z C5Z C6Z 0.1(13) . . . . ?
C10Z N15Z C11Z C12Z 2.2(13) . . . . ?
C10Z N16Z C7Z C6Z -165.8(8) . . . . ?
C10Z N16Z C7Z C8Z 15.2(13) . . . . ?
C10Z N16Z C12Z C11Z 1.2(12) . . . . ?
C11Z N15Z C10Z N16Z -1.4(11) . . . . ?
C12Z N16Z C7Z C6Z 20.0(14) . . . . ?
C12Z N16Z C7Z C8Z -159.1(10) . . . . ?
C12Z N16Z C10Z N15Z 0.2(11) . . . . ?
N1 C111 C112 C113 -175.4(14) . . . . ?
N1 C121 C122 C123 167.4(10) . . . . ?
N1 C131 C132 C133 177.7(11) . . . . ?
N1 C141 C142 C143 -178.2(11) . . . . ?
C111 N1 C121 C122 176.6(11) . . . . ?
C111 N1 C131 C132 54.9(13) . . . . ?
C111 N1 C141 C142 -56.9(14) . . . . ?
C111 C112 C113 C114 165.7(17) . . . . ?
C121 N1 C111 C112 -179.6(13) . . . . ?
C121 N1 C131 C132 -61.5(13) . . . . ?
C121 N1 C141 C142 56.7(15) . . . . ?
C121 C122 C123 C124 -77.4(15) . . . . ?
C131 N1 C111 C112 58.1(16) . . . . ?
C131 N1 C121 C122 -60.3(13) . . . . ?
C131 N1 C141 C142 178.5(11) . . . . ?
C131 C132 C133 C134 -68.1(17) . . . . ?
C141 N1 C111 C112 -61.3(16) . . . . ?
C141 N1 C121 C122 56.8(13) . . . . ?
C141 N1 C131 C132 178.4(10) . . . . ?
C141 C142 C143 C144 74.0(16) . . . . ?
N2 C211 C212 C213 169.3(11) . . . . ?
N2 C221 C222 C223 -178.3(12) . . . . ?
N2 C231 C232 C233 176.5(14) . . . . ?
N2 C241 C242 C243 169.2(13) . . . . ?
C211 N2 C221 C222 60.2(16) . . . . ?
C211 N2 C231 C232 -55.6(17) . . . . ?
C211 N2 C241 C242 175.6(14) . . . . ?
C211 C212 C213 C214 168.9(14) . . . . ?
C221 N2 C211 C212 52.2(15) . . . . ?
C221 N2 C231 C232 -175.3(14) . . . . ?
C221 N2 C241 C242 -63.6(17) . . . . ?
C221 C222 C223 C224 56.4(19) . . . . ?
C231 N2 C211 C212 -64.3(15) . . . . ?
C231 N2 C221 C222 -179.1(12) . . . . ?
C231 N2 C241 C242 52.5(17) . . . . ?
C231 C232 C233 C234 -162.8(17) . . . . ?
C241 N2 C211 C212 173.1(13) . . . . ?
C241 N2 C221 C222 -59.2(15) . . . . ?
C241 N2 C231 C232 65.1(16) . . . . ?
C241 C242 C243 C244 -77.9(19) . . . . ?
N3 C311 C312 C313 -178.0(14) . . . . ?
N3 C321 C322 C323 -177.3(14) . . . . ?
N3 C331 C332 C333 175.7(13) . . . . ?
N3 C341 C342 C343 178.1(16) . . . . ?
C311 N3 C321 C322 -177.7(13) . . . . ?
C311 N3 C331 C332 -65.2(15) . . . . ?
C311 N3 C341 C342 58.1(17) . . . . ?
C311 C312 C313 C314 176.7(14) . . . . ?
C321 N3 C311 C312 179.1(13) . . . . ?
C321 N3 C331 C332 55.8(15) . . . . ?
C321 N3 C341 C342 -59.7(18) . . . . ?
C321 C322 C323 C324 -179.0(14) . . . . ?
C331 N3 C311 C312 -56.3(17) . . . . ?
C331 N3 C321 C322 57.7(16) . . . . ?
C331 N3 C341 C342 178.7(14) . . . . ?
C331 C332 C333 C334 176.0(15) . . . . ?
C341 N3 C311 C312 58.3(16) . . . . ?
C341 N3 C321 C322 -58.1(17) . . . . ?
C341 N3 C331 C332 176.5(12) . . . . ?
C341 C342 C343 C344 177(2) . . . . ?
Cl1C C1C C2C Cl2C 52.2(15) . . . . ?
Cl1K C1C C2C Cl2K 65.2(14) . . . . ?
Cl3D C3D C4D Cl4D 76.3(15) . . . . ?
Cl5E C5E C6E Cl6E 74(2) . . . . ?
Cl7F C7F C8F Cl8F 68(3) . . . . ?
Cl9G C9G C10G Cl0G -77(3) . . . . ?
Cl9L C9G C10G Cl0G 20(4) . . . . ?

loop_
_platon_squeeze_void_nr
_platon_squeeze_void_average_x
_platon_squeeze_void_average_y
_platon_squeeze_void_average_z
_platon_squeeze_void_volume
_platon_squeeze_void_count_electrons
_platon_squeeze_void_content
1 0.565 -0.153 0.293 7626 2174 ' '
2 0.830 0.049 0.056 10 0 ' '
3 0.279 0.117 0.033 16 -1 ' '
4 0.779 0.382 0.534 16 -1 ' '
5 0.330 0.451 0.556 10 0 ' '
6 0.670 0.549 0.444 11 0 ' '
7 0.221 0.617 0.466 16 -1 ' '
8 0.721 0.882 0.966 16 -1 ' '
9 0.170 0.951 0.944 11 0 ' '
